data_4320004
loop_
_publ_author_name
'George E. Greco'
'Richard R. Schrock'

_publ_section_title
;
 Synthesis, Structure, and Electrochemical Studies of Molybdenum and
 Tungsten Dinitrogen, Diazenido, and Hydrazido Complexes That Contain
 Aryl-Substituted Triamidoamine Ligands
;
_journal_name_full 'Inorganic Chemistry'
_journal_page_first 3861
_journal_page_last 3878
_journal_paper_doi 10.1021/ic001123n
_journal_volume 40
_journal_year 2001
_chemical_formula_sum 'C150 H132 Mg Mo2 N12 O6'
_chemical_formula_weight 2414.87
_chemical_name_systematic
;
 ?
;
_space_group_IT_number 14
_symmetry_cell_setting monoclinic
_symmetry_space_group_name_Hall '-P 2ybc'
_symmetry_space_group_name_H-M 'P 1 21/c 1'
_atom_sites_solution_hydrogens geom
_atom_sites_solution_primary direct
_atom_sites_solution_secondary difmap
_audit_creation_method SHELXL-97
_cell_angle_alpha 90.00
_cell_angle_beta 99.927(3)
_cell_angle_gamma 90.00
_cell_formula_units_Z 4
_cell_length_a 25.316(4)
_cell_length_b 16.114(2)
_cell_length_c 33.761(5)
_cell_measurement_temperature 293(2)
_cell_volume 13566(3)
_computing_cell_refinement 'Bruker SMART'
_computing_data_collection 'Bruker SMART'
_computing_data_reduction 'Bruker SHELXTL'
_computing_molecular_graphics 'Bruker SHELXTL'
_computing_publication_material 'Bruker SHELXTL'
_computing_structure_refinement 'SHELXL-97 (Sheldrick, 1997)'
_computing_structure_solution 'SHELXS-97 (Sheldrick, 1990)'
_diffrn_ambient_temperature 293(2)
_diffrn_measured_fraction_theta_full 0.997
_diffrn_measured_fraction_theta_max 0.997
_diffrn_measurement_device_type 'CCD area detector'
_diffrn_measurement_method 'phi and omega scans'
_diffrn_radiation_monochromator graphite
_diffrn_radiation_source 'fine-focus sealed tube'
_diffrn_radiation_type MoK\a
_diffrn_radiation_wavelength 0.71073
_diffrn_reflns_av_R_equivalents 0.1549
_diffrn_reflns_av_sigmaI/netI 0.1377
_diffrn_reflns_limit_h_max 23
_diffrn_reflns_limit_h_min -20
_diffrn_reflns_limit_k_max 13
_diffrn_reflns_limit_k_min -15
_diffrn_reflns_limit_l_max 31
_diffrn_reflns_limit_l_min -31
_diffrn_reflns_number 36683
_diffrn_reflns_theta_full 19.50
_diffrn_reflns_theta_max 19.50
_diffrn_reflns_theta_min 2.23
_exptl_absorpt_coefficient_mu 0.248
_exptl_absorpt_correction_T_max 0.3204
_exptl_absorpt_correction_T_min 0.2407
_exptl_absorpt_correction_type empirical
_exptl_crystal_density_diffrn 1.182
_exptl_crystal_density_method 'not measured'
_exptl_crystal_F_000 5040
_refine_diff_density_max 0.724
_refine_diff_density_min -0.488
_refine_diff_density_rms 0.096
_refine_ls_extinction_method none
_refine_ls_goodness_of_fit_ref 1.102
_refine_ls_hydrogen_treatment mixed
_refine_ls_matrix_type full
_refine_ls_number_parameters 1430
_refine_ls_number_reflns 11744
_refine_ls_number_restraints 0
_refine_ls_restrained_S_all 1.102
_refine_ls_R_factor_all 0.1602
_refine_ls_R_factor_gt 0.0981
_refine_ls_shift/su_max 0.010
_refine_ls_shift/su_mean 0.001
_refine_ls_structure_factor_coef Fsqd
_refine_ls_weighting_details 'calc w=1/[\s^2^(Fo^2^)+(0.1203P)^2^+28.1071P] where P=(Fo^2^+2Fc^2^)/3'
_refine_ls_weighting_scheme calc
_refine_ls_wR_factor_gt 0.2167
_refine_ls_wR_factor_ref 0.2489
_reflns_number_gt 7351
_reflns_number_total 11744
_reflns_threshold_expression >2sigma(I)
_cod_data_source_file ic001123n_4.cif
_cod_data_source_block 70gg1
_cod_depositor_comments
;
The following automatic conversions were performed:

'_symmetry_cell_setting' value 'Monoclinic' changed to 'monoclinic'
according to the built-in table from CIF Core dictionary named
'cif_core.dic' version 2.4.1 from 2010-06-29.

Automatic conversion script
Id: cif_fix_values 1646 2011-03-28 12:23:43Z adriana 
;
_cod_original_cell_volume 13567(4)
_cod_database_code 4320004

loop_
_symmetry_equiv_pos_as_xyz
'x, y, z'
'-x, y+1/2, -z+1/2'
'-x, -y, -z'
'x, -y-1/2, z-1/2'

loop_
_atom_site_label
_atom_site_type_symbol
_atom_site_fract_x
_atom_site_fract_y
_atom_site_fract_z
_atom_site_U_iso_or_equiv
_atom_site_adp_type
_atom_site_occupancy
_atom_site_symmetry_multiplicity
_atom_site_calc_flag
_atom_site_refinement_flags
_atom_site_disorder_assembly
_atom_site_disorder_group
Mo1 Mo 0.38631(4) 0.09406(7) 0.31269(3) 0.0266(4) Uani 1 1 d . . .
Mo2 Mo 0.14341(4) 0.57743(7) 0.30763(4) 0.0295(4) Uani 1 1 d . . .
Mg1 Mg 0.27071(16) 0.3348(2) 0.34104(13) 0.0311(12) Uani 1 1 d . . .
N1 N 0.3323(4) 0.0036(6) 0.3129(3) 0.032(3) Uani 1 1 d . . .
N2 N 0.3929(4) 0.1574(7) 0.2626(3) 0.035(3) Uani 1 1 d . . .
N3 N 0.4574(4) 0.0819(6) 0.3494(3) 0.032(3) Uani 1 1 d . . .
N4 N 0.4213(4) -0.0040(6) 0.2789(3) 0.026(3) Uani 1 1 d . . .
N5 N 0.3507(4) 0.1796(7) 0.3355(3) 0.025(3) Uani 1 1 d . . .
N6 N 0.3254(4) 0.2342(7) 0.3452(3) 0.035(3) Uani 1 1 d . . .
N7 N 0.2170(4) 0.4365(7) 0.3427(3) 0.035(3) Uani 1 1 d . . .
N8 N 0.1876(4) 0.4913(7) 0.3318(3) 0.030(3) Uani 1 1 d . . .
N9 N 0.1993(4) 0.6661(6) 0.3095(3) 0.035(3) Uani 1 1 d . . .
N10 N 0.1127(4) 0.5139(6) 0.2573(3) 0.035(3) Uani 1 1 d . . .
N11 N 0.0885(4) 0.5905(6) 0.3435(3) 0.034(3) Uani 1 1 d . . .
N12 N 0.0942(4) 0.6770(6) 0.2736(3) 0.032(3) Uani 1 1 d . . .
O1 O 0.2960(3) 0.3948(5) 0.2926(3) 0.038(2) Uani 1 1 d . . .
O2 O 0.2244(3) 0.2733(5) 0.2923(3) 0.038(2) Uani 1 1 d . . .
O3 O 0.2383(4) 0.2820(5) 0.3879(3) 0.041(2) Uani 1 1 d . . .
O4 O 0.3229(4) 0.3902(5) 0.3882(3) 0.037(2) Uani 1 1 d . . .
C1 C 0.2828(6) 0.0048(7) 0.3280(5) 0.035(4) Uani 1 1 d . . .
C2 C 0.2816(6) 0.0288(7) 0.3676(4) 0.030(4) Uani 1 1 d . . .
H2A H 0.3136 0.0421 0.3844 0.036 Uiso 1 1 calc R . .
C3 C 0.2339(6) 0.0330(7) 0.3824(4) 0.026(3) Uani 1 1 d . . .
C4 C 0.1865(6) 0.0114(7) 0.3570(5) 0.032(4) Uani 1 1 d . . .
H4A H 0.1545 0.0124 0.3669 0.039 Uiso 1 1 calc R . .
C5 C 0.1859(5) -0.0123(7) 0.3163(4) 0.028(4) Uani 1 1 d . . .
C6 C 0.2348(6) -0.0171(7) 0.3030(4) 0.027(3) Uani 1 1 d . . .
H6B H 0.2356 -0.0353 0.2770 0.033 Uiso 1 1 calc R . .
C7 C 0.2335(7) 0.0535(9) 0.4243(5) 0.043(4) Uani 1 1 d . . .
C8 C 0.1896(7) 0.0934(10) 0.4354(5) 0.062(5) Uani 1 1 d . . .
H8A H 0.1606 0.1078 0.4158 0.074 Uiso 1 1 calc R . .
C9 C 0.1885(9) 0.1122(11) 0.4756(7) 0.077(6) Uani 1 1 d . . .
H9A H 0.1586 0.1381 0.4827 0.092 Uiso 1 1 calc R . .
C10 C 0.2309(12) 0.0926(14) 0.5041(7) 0.098(7) Uani 1 1 d . . .
H10A H 0.2301 0.1059 0.5308 0.118 Uiso 1 1 calc R . .
C11 C 0.2760(10) 0.0526(13) 0.4944(6) 0.094(7) Uani 1 1 d . . .
H11A H 0.3049 0.0386 0.5142 0.113 Uiso 1 1 calc R . .
C12 C 0.2761(7) 0.0342(10) 0.4540(6) 0.062(5) Uani 1 1 d . . .
H12A H 0.3059 0.0082 0.4469 0.074 Uiso 1 1 calc R . .
C13 C 0.1344(5) -0.0272(8) 0.2882(5) 0.033(4) Uani 1 1 d . . .
C14 C 0.1286(7) -0.0044(9) 0.2474(5) 0.050(4) Uani 1 1 d . . .
H14A H 0.1580 0.0158 0.2372 0.060 Uiso 1 1 calc R . .
C15 C 0.0800(7) -0.0119(9) 0.2228(4) 0.048(4) Uani 1 1 d . . .
H15A H 0.0760 0.0068 0.1964 0.057 Uiso 1 1 calc R . .
C16 C 0.0367(6) -0.0471(8) 0.2367(5) 0.049(5) Uani 1 1 d . . .
H16A H 0.0043 -0.0552 0.2194 0.059 Uiso 1 1 calc R . .
C17 C 0.0424(6) -0.0695(8) 0.2762(5) 0.041(4) Uiso 1 1 d . . .
H17A H 0.0131 -0.0910 0.2860 0.050 Uiso 1 1 calc R . .
C18 C 0.0902(5) -0.0611(7) 0.3015(4) 0.027(3) Uani 1 1 d . . .
H18A H 0.0932 -0.0782 0.3281 0.033 Uiso 1 1 calc R . .
C19 C 0.3453(5) -0.0780(7) 0.2963(4) 0.040(4) Uani 1 1 d . . .
H19A H 0.3124 -0.1068 0.2852 0.048 Uiso 1 1 calc R . .
H19B H 0.3649 -0.1120 0.3176 0.048 Uiso 1 1 calc R . .
C20 C 0.3785(5) -0.0650(7) 0.2640(4) 0.028(3) Uani 1 1 d . . .
H20A H 0.3943 -0.1171 0.2576 0.033 Uiso 1 1 calc R . .
H20B H 0.3561 -0.0442 0.2398 0.033 Uiso 1 1 calc R . .
C21 C 0.3974(5) 0.2447(8) 0.2572(4) 0.025(3) Uani 1 1 d . . .
C22 C 0.3818(5) 0.2842(9) 0.2206(4) 0.033(4) Uani 1 1 d . . .
H22A H 0.3647 0.2539 0.1987 0.040 Uiso 1 1 calc R . .
C23 C 0.3914(5) 0.3692(9) 0.2160(4) 0.029(4) Uani 1 1 d . . .
C24 C 0.4189(5) 0.4109(9) 0.2484(5) 0.033(4) Uani 1 1 d . . .
H24A H 0.4278 0.4661 0.2448 0.039 Uiso 1 1 calc R . .
C25 C 0.4339(5) 0.3775(8) 0.2855(4) 0.027(3) Uani 1 1 d . . .
C26 C 0.4221(5) 0.2918(8) 0.2900(4) 0.031(4) Uani 1 1 d . . .
H26A H 0.4309 0.2669 0.3152 0.037 Uiso 1 1 calc R . .
C27 C 0.3750(6) 0.4104(11) 0.1762(5) 0.046(4) Uani 1 1 d . . .
C28 C 0.3813(7) 0.3725(11) 0.1415(6) 0.080(6) Uani 1 1 d . . .
H28A H 0.3952 0.3190 0.1423 0.096 Uiso 1 1 calc R . .
C29 C 0.3673(10) 0.4126(15) 0.1043(6) 0.108(8) Uani 1 1 d . . .
H29A H 0.3733 0.3873 0.0807 0.130 Uiso 1 1 calc R . .
C30 C 0.3445(9) 0.4895(15) 0.1033(7) 0.095(8) Uani 1 1 d . . .
H30A H 0.3317 0.5147 0.0788 0.114 Uiso 1 1 calc R . .
C31 C 0.3409(8) 0.5272(12) 0.1362(8) 0.087(7) Uani 1 1 d . . .
H31A H 0.3283 0.5815 0.1346 0.104 Uiso 1 1 calc R . .
C32 C 0.3549(6) 0.4912(11) 0.1745(5) 0.062(5) Uani 1 1 d . . .
H32A H 0.3509 0.5200 0.1976 0.074 Uiso 1 1 calc R . .
C33 C 0.4674(5) 0.4188(9) 0.3199(4) 0.033(4) Uani 1 1 d . . .
C34 C 0.4665(5) 0.5056(9) 0.3230(5) 0.041(4) Uani 1 1 d . . .
H34A H 0.4437 0.5359 0.3038 0.049 Uiso 1 1 calc R . .
C35 C 0.4982(7) 0.5466(10) 0.3536(5) 0.056(5) Uani 1 1 d . . .
H35A H 0.4980 0.6043 0.3543 0.068 Uiso 1 1 calc R . .
C36 C 0.5303(7) 0.5029(11) 0.3833(5) 0.073(5) Uani 1 1 d . . .
H36A H 0.5506 0.5306 0.4048 0.088 Uiso 1 1 calc R . .
C37 C 0.5321(6) 0.4181(11) 0.3811(6) 0.080(6) Uani 1 1 d . . .
H37A H 0.5551 0.3884 0.4005 0.097 Uiso 1 1 calc R . .
C38 C 0.5001(6) 0.3761(9) 0.3500(5) 0.045(4) Uani 1 1 d . . .
H38A H 0.5007 0.3184 0.3494 0.054 Uiso 1 1 calc R . .
C39 C 0.4032(5) 0.1071(8) 0.2288(4) 0.036(4) Uani 1 1 d . . .
H39A H 0.4193 0.1412 0.2104 0.043 Uiso 1 1 calc R . .
H39B H 0.3697 0.0852 0.2144 0.043 Uiso 1 1 calc R . .
C40 C 0.4412(5) 0.0352(8) 0.2443(4) 0.039(4) Uani 1 1 d . . .
H40A H 0.4418 -0.0053 0.2231 0.046 Uiso 1 1 calc R . .
H40B H 0.4774 0.0559 0.2528 0.046 Uiso 1 1 calc R . .
C41 C 0.4812(6) 0.1276(8) 0.3821(4) 0.028(3) Uani 1 1 d . . .
C42 C 0.5369(6) 0.1432(8) 0.3918(4) 0.036(4) Uani 1 1 d . . .
H42A H 0.5586 0.1249 0.3740 0.044 Uiso 1 1 calc R . .
C43 C 0.5614(6) 0.1849(9) 0.4268(4) 0.039(4) Uani 1 1 d . . .
C44 C 0.5291(6) 0.2146(8) 0.4530(4) 0.036(4) Uani 1 1 d . . .
H44A H 0.5447 0.2412 0.4766 0.043 Uiso 1 1 calc R . .
C45 C 0.4731(6) 0.2049(7) 0.4441(4) 0.030(4) Uani 1 1 d . . .
C46 C 0.4511(6) 0.1617(8) 0.4095(4) 0.033(4) Uani 1 1 d . . .
H46A H 0.4141 0.1549 0.4041 0.040 Uiso 1 1 calc R . .
C47 C 0.6193(6) 0.1956(9) 0.4359(5) 0.043(4) Uani 1 1 d . . .
C48 C 0.6467(7) 0.2330(11) 0.4077(6) 0.074(6) Uani 1 1 d . . .
H48A H 0.6281 0.2519 0.3832 0.089 Uiso 1 1 calc R . .
C49 C 0.7027(10) 0.2414(14) 0.4174(8) 0.099(8) Uani 1 1 d . . .
H49A H 0.7209 0.2644 0.3984 0.119 Uiso 1 1 calc R . .
C50 C 0.7319(11) 0.2169(17) 0.4540(11) 0.124(12) Uani 1 1 d . . .
H50A H 0.7687 0.2248 0.4600 0.149 Uiso 1 1 calc R . .
C51 C 0.7050(9) 0.1813(13) 0.4804(7) 0.096(8) Uani 1 1 d . . .
H51A H 0.7244 0.1627 0.5047 0.115 Uiso 1 1 calc R . .
C52 C 0.6490(7) 0.1706(9) 0.4732(6) 0.064(5) Uani 1 1 d . . .
H52A H 0.6318 0.1473 0.4927 0.077 Uiso 1 1 calc R . .
C53 C 0.4415(6) 0.2409(10) 0.4731(4) 0.038(4) Uani 1 1 d . . .
C54 C 0.4537(7) 0.3153(10) 0.4923(5) 0.064(5) Uani 1 1 d . . .
H54A H 0.4834 0.3451 0.4875 0.077 Uiso 1 1 calc R . .
C55 C 0.4231(8) 0.3460(12) 0.5181(5) 0.073(5) Uani 1 1 d . . .
H55A H 0.4322 0.3970 0.5303 0.088 Uiso 1 1 calc R . .
C56 C 0.3789(8) 0.3044(14) 0.5270(5) 0.073(6) Uani 1 1 d . . .
H56A H 0.3593 0.3255 0.5456 0.087 Uiso 1 1 calc R . .
C57 C 0.3648(7) 0.2302(12) 0.5073(5) 0.067(5) Uani 1 1 d . . .
H57A H 0.3347 0.2014 0.5121 0.080 Uiso 1 1 calc R . .
C58 C 0.3956(7) 0.1988(10) 0.4805(4) 0.053(5) Uani 1 1 d . . .
H58A H 0.3856 0.1493 0.4671 0.063 Uiso 1 1 calc R . .
C59 C 0.4973(5) 0.0289(8) 0.3335(4) 0.034(4) Uani 1 1 d . . .
H59A H 0.5220 0.0042 0.3554 0.041 Uiso 1 1 calc R . .
H59B H 0.5176 0.0617 0.3173 0.041 Uiso 1 1 calc R . .
C60 C 0.4654(5) -0.0384(8) 0.3079(4) 0.034(4) Uani 1 1 d . . .
H60A H 0.4892 -0.0690 0.2936 0.041 Uiso 1 1 calc R . .
H60B H 0.4510 -0.0770 0.3254 0.041 Uiso 1 1 calc R . .
C61 C 0.2541(6) 0.6652(7) 0.3259(5) 0.036(4) Uani 1 1 d . . .
C62 C 0.2915(6) 0.6860(7) 0.3015(4) 0.030(4) Uani 1 1 d . . .
H62A H 0.2791 0.7027 0.2751 0.036 Uiso 1 1 calc R . .
C63 C 0.3473(5) 0.6826(7) 0.3153(5) 0.034(4) Uani 1 1 d . . .
C64 C 0.3639(5) 0.6583(8) 0.3550(5) 0.036(4) Uani 1 1 d . . .
H64A H 0.4003 0.6557 0.3653 0.043 Uiso 1 1 calc R . .
C65 C 0.3266(7) 0.6374(8) 0.3799(4) 0.034(4) Uani 1 1 d . . .
C66 C 0.2736(6) 0.6403(8) 0.3650(5) 0.035(4) Uani 1 1 d . . .
H66A H 0.2494 0.6250 0.3815 0.042 Uiso 1 1 calc R . .
C67 C 0.3867(5) 0.6979(8) 0.2881(5) 0.034(4) Uani 1 1 d . . .
C68 C 0.3727(6) 0.6756(8) 0.2474(5) 0.043(4) Uani 1 1 d . . .
H68A H 0.3389 0.6535 0.2380 0.051 Uiso 1 1 calc R . .
C69 C 0.4087(6) 0.6863(10) 0.2210(5) 0.060(5) Uani 1 1 d . . .
H69A H 0.3998 0.6705 0.1942 0.072 Uiso 1 1 calc R . .
C70 C 0.4580(6) 0.7209(9) 0.2355(4) 0.050(4) Uiso 1 1 d . . .
H70A H 0.4819 0.7306 0.2180 0.060 Uiso 1 1 calc R . .
C71 C 0.4724(6) 0.7412(8) 0.2750(4) 0.046(4) Uiso 1 1 d . . .
H71A H 0.5067 0.7610 0.2848 0.055 Uiso 1 1 calc R . .
C72 C 0.4361(6) 0.7321(8) 0.3000(4) 0.041(4) Uiso 1 1 d . . .
H72A H 0.4454 0.7500 0.3265 0.049 Uiso 1 1 calc R . .
C73 C 0.3478(7) 0.6167(9) 0.4221(5) 0.047(4) Uani 1 1 d . . .
C74 C 0.3192(7) 0.6352(9) 0.4534(5) 0.056(5) Uani 1 1 d . . .
H74A H 0.2859 0.6610 0.4469 0.067 Uiso 1 1 calc R . .
C75 C 0.3387(10) 0.6163(11) 0.4934(6) 0.079(6) Uani 1 1 d . . .
H75A H 0.3187 0.6289 0.5133 0.095 Uiso 1 1 calc R . .
C76 C 0.3869(11) 0.5796(12) 0.5028(6) 0.081(6) Uani 1 1 d . . .
H76A H 0.4006 0.5682 0.5296 0.097 Uiso 1 1 calc R . .
C77 C 0.4171(7) 0.5579(10) 0.4729(7) 0.067(5) Uani 1 1 d . . .
H77A H 0.4498 0.5307 0.4797 0.080 Uiso 1 1 calc R . .
C78 C 0.3976(7) 0.5775(9) 0.4343(6) 0.061(5) Uani 1 1 d . . .
H78A H 0.4181 0.5645 0.4148 0.073 Uiso 1 1 calc R . .
C79 C 0.1797(5) 0.7488(8) 0.2925(4) 0.041(4) Uani 1 1 d . . .
H79A H 0.1700 0.7833 0.3137 0.049 Uiso 1 1 calc R . .
H79B H 0.2081 0.7766 0.2817 0.049 Uiso 1 1 calc R . .
C80 C 0.1325(5) 0.7377(8) 0.2603(4) 0.039(4) Uani 1 1 d . . .
H80A H 0.1441 0.7175 0.2361 0.047 Uiso 1 1 calc R . .
H80B H 0.1148 0.7907 0.2541 0.047 Uiso 1 1 calc R . .
C81 C 0.1049(5) 0.4257(8) 0.2513(5) 0.033(4) Uani 1 1 d . . .
C82 C 0.1034(5) 0.3885(9) 0.2144(4) 0.037(4) Uani 1 1 d . . .
H82A H 0.1104 0.4189 0.1924 0.044 Uiso 1 1 calc R . .
C83 C 0.0914(5) 0.3052(9) 0.2108(5) 0.035(4) Uani 1 1 d . . .
C84 C 0.0813(5) 0.2596(8) 0.2432(5) 0.033(4) Uani 1 1 d . . .
H84A H 0.0735 0.2034 0.2399 0.039 Uiso 1 1 calc R . .
C85 C 0.0826(5) 0.2954(8) 0.2804(5) 0.031(4) Uani 1 1 d . . .
C86 C 0.0959(5) 0.3784(9) 0.2845(4) 0.033(4) Uani 1 1 d . . .
H86A H 0.0989 0.4035 0.3095 0.039 Uiso 1 1 calc R . .
C87 C 0.0877(6) 0.2674(9) 0.1708(6) 0.046(4) Uani 1 1 d . . .
C88 C 0.0647(8) 0.3020(11) 0.1357(6) 0.077(6) Uani 1 1 d . . .
H88A H 0.0500 0.3547 0.1366 0.092 Uiso 1 1 calc R . .
C89 C 0.0614(10) 0.2651(16) 0.0991(7) 0.114(8) Uani 1 1 d . . .
H89A H 0.0454 0.2933 0.0761 0.137 Uiso 1 1 calc R . .
C90 C 0.0814(11) 0.1870(16) 0.0958(8) 0.108(8) Uani 1 1 d . . .
H90A H 0.0793 0.1626 0.0706 0.129 Uiso 1 1 calc R . .
C91 C 0.1037(7) 0.1461(12) 0.1288(8) 0.076(6) Uani 1 1 d . . .
H91A H 0.1167 0.0925 0.1268 0.092 Uiso 1 1 calc R . .
C92 C 0.1076(6) 0.1838(12) 0.1661(6) 0.066(5) Uani 1 1 d . . .
H92A H 0.1233 0.1547 0.1889 0.079 Uiso 1 1 calc R . .
C93 C 0.0661(5) 0.2504(8) 0.3144(4) 0.035(4) Uani 1 1 d . . .
C94 C 0.0708(5) 0.1654(9) 0.3174(5) 0.040(4) Uani 1 1 d . . .
H94A H 0.0852 0.1362 0.2980 0.048 Uiso 1 1 calc R . .
C95 C 0.0541(6) 0.1218(10) 0.3493(5) 0.051(4) Uani 1 1 d . . .
H95A H 0.0562 0.0642 0.3502 0.061 Uiso 1 1 calc R . .
C96 C 0.0350(6) 0.1638(10) 0.3788(5) 0.056(5) Uani 1 1 d . . .
H96A H 0.0245 0.1353 0.4001 0.068 Uiso 1 1 calc R . .
C97 C 0.0313(6) 0.2506(10) 0.3767(6) 0.069(5) Uani 1 1 d . . .
H97A H 0.0182 0.2795 0.3967 0.082 Uiso 1 1 calc R . .
C98 C 0.0469(6) 0.2934(9) 0.3454(5) 0.050(4) Uani 1 1 d . . .
H98A H 0.0447 0.3510 0.3446 0.060 Uiso 1 1 calc R . .
C99 C 0.0890(6) 0.5660(9) 0.2225(4) 0.047(4) Uani 1 1 d . . .
H99A H 0.0643 0.5334 0.2035 0.056 Uiso 1 1 calc R . .
H99B H 0.1170 0.5871 0.2089 0.056 Uiso 1 1 calc R . .
C100 C 0.0595(6) 0.6377(9) 0.2384(5) 0.051(4) Uani 1 1 d . . .
H10B H 0.0497 0.6786 0.2174 0.062 Uiso 1 1 calc R . .
H10C H 0.0268 0.6173 0.2464 0.062 Uiso 1 1 calc R . .
C101 C 0.0775(6) 0.5381(7) 0.3745(4) 0.028(4) Uani 1 1 d . . .
C102 C 0.0251(6) 0.5191(8) 0.3797(4) 0.030(4) Uani 1 1 d . . .
H10D H -0.0036 0.5383 0.3609 0.036 Uiso 1 1 calc R . .
C103 C 0.0144(6) 0.4722(8) 0.4125(5) 0.034(4) Uani 1 1 d . . .
C104 C 0.0572(7) 0.4460(8) 0.4403(4) 0.042(4) Uani 1 1 d . . .
H10E H 0.0508 0.4162 0.4625 0.051 Uiso 1 1 calc R . .
C105 C 0.1099(6) 0.4627(8) 0.4362(5) 0.035(4) Uani 1 1 d . . .
C106 C 0.1188(6) 0.5088(8) 0.4029(4) 0.037(4) Uani 1 1 d . . .
H10F H 0.1539 0.5200 0.3999 0.044 Uiso 1 1 calc R . .
C107 C -0.0421(6) 0.4523(8) 0.4146(5) 0.039(4) Uani 1 1 d . . .
C108 C -0.0750(7) 0.4131(10) 0.3824(5) 0.059(5) Uani 1 1 d . . .
H10G H -0.0610 0.4000 0.3594 0.071 Uiso 1 1 calc R . .
C109 C -0.1270(8) 0.3938(12) 0.3839(6) 0.080(6) Uani 1 1 d . . .
H10H H -0.1484 0.3675 0.3624 0.096 Uiso 1 1 calc R . .
C110 C -0.1470(8) 0.4142(13) 0.4181(8) 0.091(6) Uani 1 1 d . . .
H11B H -0.1825 0.4014 0.4195 0.109 Uiso 1 1 calc R . .
C111 C -0.1166(9) 0.4522(12) 0.4495(7) 0.082(6) Uani 1 1 d . . .
H11C H -0.1311 0.4647 0.4723 0.098 Uiso 1 1 calc R . .
C112 C -0.0634(8) 0.4729(10) 0.4480(6) 0.070(5) Uani 1 1 d . . .
H11D H -0.0426 0.5005 0.4694 0.084 Uiso 1 1 calc R . .
C113 C 0.1538(7) 0.4325(10) 0.4672(5) 0.049(4) Uani 1 1 d . . .
C114 C 0.1482(8) 0.3575(11) 0.4879(6) 0.072(5) Uani 1 1 d . . .
H11E H 0.1177 0.3248 0.4810 0.086 Uiso 1 1 calc R . .
C115 C 0.1895(11) 0.3334(12) 0.5190(6) 0.085(7) Uani 1 1 d . . .
H11F H 0.1859 0.2852 0.5335 0.102 Uiso 1 1 calc R . .
C116 C 0.2357(9) 0.3805(18) 0.5285(6) 0.087(7) Uani 1 1 d . . .
H11G H 0.2628 0.3643 0.5493 0.105 Uiso 1 1 calc R . .
C117 C 0.2409(7) 0.4495(15) 0.5076(6) 0.077(6) Uani 1 1 d . . .
H11H H 0.2722 0.4808 0.5133 0.093 Uiso 1 1 calc R . .
C118 C 0.1997(7) 0.4740(11) 0.4776(5) 0.059(5) Uani 1 1 d . . .
H11I H 0.2043 0.5226 0.4637 0.071 Uiso 1 1 calc R . .
C119 C 0.0429(5) 0.6448(8) 0.3269(4) 0.037(4) Uani 1 1 d . . .
H11J H 0.0272 0.6682 0.3486 0.044 Uiso 1 1 calc R . .
H11K H 0.0156 0.6126 0.3098 0.044 Uiso 1 1 calc R . .
C120 C 0.0622(5) 0.7134(8) 0.3028(4) 0.033(4) Uani 1 1 d . . .
H12B H 0.0318 0.7438 0.2884 0.040 Uiso 1 1 calc R . .
H12C H 0.0843 0.7517 0.3206 0.040 Uiso 1 1 calc R . .
C121 C 0.3108(6) 0.4825(8) 0.2963(5) 0.060(5) Uani 1 1 d . . .
H12D H 0.3215 0.5010 0.2719 0.090 Uiso 1 1 calc R . .
H12E H 0.3400 0.4895 0.3183 0.090 Uiso 1 1 calc R . .
H12F H 0.2806 0.5144 0.3013 0.090 Uiso 1 1 calc R . .
C122 C 0.2591(6) 0.3804(8) 0.2569(4) 0.043(4) Uani 1 1 d . . .
H12G H 0.2753 0.3932 0.2336 0.052 Uiso 1 1 calc R . .
H12H H 0.2275 0.4149 0.2562 0.052 Uiso 1 1 calc R . .
C123 C 0.2442(6) 0.2909(9) 0.2568(5) 0.057(5) Uani 1 1 d . . .
H12I H 0.2170 0.2786 0.2336 0.068 Uiso 1 1 calc R . .
H12J H 0.2754 0.2567 0.2554 0.068 Uiso 1 1 calc R . .
C124 C 0.2116(6) 0.1858(8) 0.2948(4) 0.053(4) Uani 1 1 d . . .
H12K H 0.1903 0.1683 0.2699 0.080 Uiso 1 1 calc R . .
H12L H 0.1920 0.1771 0.3163 0.080 Uiso 1 1 calc R . .
H12M H 0.2442 0.1541 0.2997 0.080 Uiso 1 1 calc R . .
C125 C 0.1828(5) 0.2941(9) 0.3909(4) 0.049(4) Uani 1 1 d . . .
H12N H 0.1750 0.2656 0.4141 0.073 Uiso 1 1 calc R . .
H12O H 0.1606 0.2725 0.3672 0.073 Uiso 1 1 calc R . .
H12P H 0.1758 0.3523 0.3932 0.073 Uiso 1 1 calc R . .
C126 C 0.2756(7) 0.2953(12) 0.4240(5) 0.068(5) Uani 1 1 d . . .
H12Q H 0.3037 0.2537 0.4266 0.082 Uiso 1 1 calc R . .
H12V H 0.2577 0.2911 0.4471 0.082 Uiso 1 1 calc R . .
C127 C 0.2992(7) 0.3800(10) 0.4221(5) 0.063(5) Uani 1 1 d . . .
H12R H 0.2713 0.4212 0.4219 0.076 Uiso 1 1 calc R . .
H12W H 0.3260 0.3891 0.4460 0.076 Uiso 1 1 calc R . .
C128 C 0.3796(5) 0.3755(9) 0.3954(5) 0.065(5) Uani 1 1 d . . .
H12S H 0.3961 0.4067 0.4184 0.098 Uiso 1 1 calc R . .
H12T H 0.3944 0.3925 0.3723 0.098 Uiso 1 1 calc R . .
H12U H 0.3864 0.3174 0.4002 0.098 Uiso 1 1 calc R . .
O5 O 0.8452(13) 0.2146(15) 0.5534(7) 0.219(11) Uani 1 1 d . . .
O6 O 0.9454(12) 0.2425(15) 0.5204(7) 0.213(9) Uani 1 1 d . . .
C201 C 0.8256(17) 0.188(2) 0.5872(9) 0.27(3) Uani 1 1 d . . .
H20C H 0.7927 0.1579 0.5790 0.408 Uiso 1 1 calc R . .
H20D H 0.8191 0.2348 0.6031 0.408 Uiso 1 1 calc R . .
H20E H 0.8515 0.1519 0.6028 0.408 Uiso 1 1 calc R . .
C202 C 0.8878(19) 0.255(3) 0.5729(13) 0.27(3) Uani 1 1 d . . .
H20F H 0.9132 0.2168 0.5881 0.324 Uiso 1 1 calc R . .
H20G H 0.8772 0.2959 0.5912 0.324 Uiso 1 1 calc R . .
C203 C 0.9120(19) 0.297(2) 0.5391(15) 0.25(2) Uani 1 1 d . . .
H20H H 0.8831 0.3174 0.5188 0.297 Uiso 1 1 calc R . .
H20I H 0.9331 0.3445 0.5502 0.297 Uiso 1 1 calc R . .
C204 C 0.9776(18) 0.259(3) 0.4876(11) 0.32(3) Uani 1 1 d . . .
H20J H 0.9959 0.2096 0.4820 0.479 Uiso 1 1 calc R . .
H20K H 1.0035 0.3021 0.4962 0.479 Uiso 1 1 calc R . .
H20L H 0.9541 0.2771 0.4637 0.479 Uiso 1 1 calc R . .
C1B C 0.5017(14) 0.789(2) 0.4097(10) 0.201(13) Uiso 1 1 d . . .
C5B C 0.3744(11) 0.9062(18) 0.4388(8) 0.150(10) Uiso 1 1 d . . .
C1A C 0.2533(13) 0.821(2) 0.1838(10) 0.210(14) Uiso 1 1 d . . .
C2A C 0.2294(19) 0.701(4) 0.1768(15) 0.31(2) Uiso 1 1 d . . .
C3A C 0.2229(19) 0.609(4) 0.1922(15) 0.31(2) Uiso 1 1 d . . .
C301 C 0.2134(13) 0.344(2) 0.1045(9) 0.185(12) Uiso 1 1 d . . .
C302 C 0.2428(14) 0.274(2) 0.1308(10) 0.207(14) Uiso 1 1 d . . .
C304 C 0.0238(16) -0.002(3) 0.4595(12) 0.256(17) Uiso 1 1 d . . .
C305 C 0.0570(16) -0.052(3) 0.4273(13) 0.259(18) Uiso 1 1 d . . .
C303 C 0.192(2) 0.425(3) 0.1184(15) 0.31(2) Uiso 1 1 d . . .
C306 C 0.266(2) 0.172(4) 0.1454(16) 0.33(2) Uiso 1 1 d . . .
C7B C 0.4169(17) 0.938(2) 0.4170(11) 0.218(15) Uiso 1 1 d . . .
C8B C 0.4650(18) 0.909(3) 0.4311(14) 0.255(18) Uiso 1 1 d . . .
C3B C 0.447(2) 0.957(3) 0.4762(16) 0.32(2) Uiso 1 1 d . . .
C307 C 0.257(2) 0.077(3) 0.1899(16) 0.33(2) Uiso 1 1 d . . .
C308 C 0.290(2) 0.009(4) 0.1500(19) 0.40(3) Uiso 1 1 d . . .
C6B C 0.4584(7) 0.8340(11) 0.3961(5) 0.071(5) Uiso 1 1 d . . .
C4B C 0.3558(17) 0.841(3) 0.4111(14) 0.280(19) Uiso 1 1 d . . .

loop_
_atom_site_aniso_label
_atom_site_aniso_U_11
_atom_site_aniso_U_22
_atom_site_aniso_U_33
_atom_site_aniso_U_23
_atom_site_aniso_U_13
_atom_site_aniso_U_12
Mo1 0.0274(8) 0.0127(7) 0.0398(8) -0.0009(6) 0.0059(6) 0.0009(6)
Mo2 0.0272(8) 0.0154(7) 0.0460(9) 0.0016(6) 0.0068(6) 0.0029(6)
Mg1 0.036(3) 0.014(3) 0.045(3) 0.001(2) 0.013(2) 0.006(2)
N1 0.015(7) 0.006(7) 0.069(9) -0.006(6) -0.006(6) -0.001(5)
N2 0.056(8) 0.026(8) 0.022(7) -0.018(6) 0.006(6) -0.001(6)
N3 0.033(7) 0.019(7) 0.043(8) -0.019(6) 0.007(6) -0.001(6)
N4 0.028(7) 0.016(6) 0.033(7) -0.009(6) 0.006(6) 0.006(6)
N5 0.019(7) 0.029(7) 0.027(7) 0.002(6) 0.002(5) 0.004(6)
N6 0.026(7) 0.030(8) 0.051(8) -0.007(6) 0.011(6) 0.007(6)
N7 0.025(7) 0.031(8) 0.047(8) 0.000(6) 0.001(6) 0.008(6)
N8 0.027(7) 0.030(8) 0.034(8) 0.001(6) 0.013(6) 0.001(6)
N9 0.031(8) 0.009(7) 0.067(9) 0.014(6) 0.015(7) -0.008(6)
N10 0.046(8) 0.020(8) 0.038(8) -0.002(6) 0.005(6) 0.000(6)
N11 0.037(7) 0.013(6) 0.050(8) 0.017(6) 0.004(6) 0.009(6)
N12 0.030(7) 0.017(7) 0.048(8) 0.010(6) 0.007(7) 0.008(6)
O1 0.032(6) 0.036(7) 0.046(7) -0.011(5) 0.008(5) -0.003(5)
O2 0.047(6) 0.019(6) 0.049(7) 0.000(5) 0.008(5) -0.002(5)
O3 0.034(6) 0.041(6) 0.046(7) 0.011(5) 0.000(6) 0.005(5)
O4 0.046(7) 0.027(6) 0.040(6) -0.007(5) 0.011(5) -0.005(5)
C1 0.028(11) 0.003(8) 0.069(13) -0.006(8) -0.006(10) 0.006(7)
C2 0.042(11) 0.017(8) 0.029(10) -0.003(7) 0.001(8) -0.002(7)
C3 0.035(10) 0.014(8) 0.031(11) -0.002(7) 0.010(9) 0.000(7)
C4 0.038(11) 0.018(8) 0.045(11) 0.011(8) 0.021(9) 0.002(7)
C5 0.031(11) 0.002(7) 0.053(12) -0.002(7) 0.009(9) -0.006(7)
C6 0.029(10) 0.025(9) 0.030(9) 0.007(7) 0.010(9) 0.005(7)
C7 0.048(11) 0.037(10) 0.045(13) -0.002(9) 0.010(11) -0.010(8)
C8 0.095(16) 0.052(12) 0.040(13) -0.012(9) 0.014(10) -0.012(11)
C9 0.094(17) 0.072(14) 0.064(16) -0.010(12) 0.016(13) -0.001(12)
C10 0.16(2) 0.082(17) 0.059(17) -0.035(13) 0.027(18) -0.024(17)
C11 0.13(2) 0.092(17) 0.052(17) -0.003(12) -0.016(14) -0.006(15)
C12 0.068(13) 0.070(13) 0.041(13) -0.002(10) -0.008(11) -0.005(10)
C13 0.016(10) 0.020(8) 0.066(13) -0.013(8) 0.016(9) -0.004(7)
C14 0.057(13) 0.045(11) 0.052(13) -0.009(9) 0.022(11) 0.008(9)
C15 0.040(11) 0.047(11) 0.041(10) -0.001(8) -0.034(10) -0.007(9)
C16 0.020(9) 0.031(9) 0.091(15) -0.013(9) -0.007(9) -0.009(8)
C18 0.019(8) 0.008(8) 0.054(10) -0.007(7) 0.005(8) 0.004(6)
C19 0.038(9) 0.010(9) 0.070(11) -0.007(8) 0.000(8) -0.006(7)
C20 0.026(8) 0.008(8) 0.048(10) -0.003(7) 0.002(8) -0.001(7)
C21 0.015(8) 0.022(10) 0.042(11) 0.004(9) 0.016(7) -0.004(7)
C22 0.045(10) 0.028(10) 0.025(10) 0.005(8) -0.001(7) -0.008(8)
C23 0.020(8) 0.030(10) 0.041(11) 0.001(9) 0.010(8) -0.009(7)
C24 0.034(9) 0.025(9) 0.042(11) 0.017(9) 0.009(8) -0.008(8)
C25 0.023(8) 0.021(10) 0.038(11) -0.017(8) 0.007(8) -0.003(7)
C26 0.034(9) 0.029(10) 0.027(9) -0.004(8) 0.002(7) 0.011(7)
C27 0.050(10) 0.052(13) 0.034(12) 0.005(11) 0.000(8) -0.032(9)
C28 0.135(18) 0.047(12) 0.046(14) -0.002(12) -0.016(12) -0.023(11)
C29 0.21(3) 0.068(17) 0.037(15) -0.010(13) 0.003(14) -0.038(17)
C30 0.14(2) 0.059(18) 0.065(18) 0.016(14) -0.051(14) -0.032(14)
C31 0.131(18) 0.038(13) 0.074(16) 0.040(14) -0.032(14) -0.028(12)
C32 0.084(13) 0.030(12) 0.067(15) 0.006(10) 0.001(10) -0.016(10)
C33 0.032(9) 0.027(11) 0.040(10) 0.000(9) 0.008(8) -0.006(8)
C34 0.032(9) 0.031(11) 0.060(12) -0.018(9) 0.009(9) -0.004(8)
C35 0.073(13) 0.023(10) 0.071(13) -0.012(11) 0.008(11) 0.000(10)
C36 0.107(16) 0.045(14) 0.057(13) -0.023(11) -0.013(12) -0.001(12)
C37 0.069(13) 0.049(14) 0.100(16) 0.001(12) -0.053(11) 0.007(10)
C38 0.056(11) 0.017(9) 0.058(12) -0.013(9) -0.002(10) 0.003(9)
C39 0.043(9) 0.027(9) 0.035(9) 0.008(8) -0.001(7) -0.005(7)
C40 0.047(10) 0.022(9) 0.054(11) 0.003(8) 0.027(8) -0.006(8)
C41 0.034(11) 0.016(8) 0.038(10) -0.001(8) 0.013(9) 0.015(7)
C42 0.025(10) 0.035(9) 0.051(11) -0.003(8) 0.011(8) 0.007(7)
C43 0.042(12) 0.039(10) 0.034(10) -0.009(8) 0.005(10) -0.003(8)
C44 0.051(12) 0.016(8) 0.039(10) -0.007(7) -0.001(9) 0.000(8)
C45 0.032(11) 0.014(8) 0.042(11) -0.003(8) 0.005(9) -0.007(7)
C46 0.045(10) 0.018(8) 0.032(10) 0.008(8) -0.003(9) -0.005(8)
C47 0.036(12) 0.032(10) 0.057(12) -0.017(9) -0.008(11) 0.001(8)
C48 0.037(13) 0.091(15) 0.098(16) -0.048(12) 0.022(12) -0.032(11)
C49 0.08(2) 0.110(19) 0.11(2) -0.051(17) 0.043(15) -0.022(15)
C50 0.060(19) 0.13(2) 0.19(3) -0.08(2) 0.04(2) -0.032(17)
C51 0.040(15) 0.095(17) 0.13(2) -0.057(16) -0.056(14) 0.025(12)
C52 0.059(14) 0.052(12) 0.071(14) -0.030(10) -0.017(11) -0.011(10)
C53 0.030(10) 0.042(11) 0.042(11) 0.011(9) 0.009(8) 0.004(8)
C54 0.096(14) 0.035(12) 0.063(12) -0.037(10) 0.023(11) 0.005(10)
C55 0.089(16) 0.075(14) 0.054(13) -0.020(11) 0.006(11) 0.024(13)
C56 0.064(14) 0.095(17) 0.068(14) -0.008(13) 0.035(11) 0.024(12)
C57 0.056(12) 0.073(15) 0.068(14) -0.005(11) 0.000(11) -0.003(11)
C58 0.074(13) 0.062(12) 0.024(10) 0.000(8) 0.011(9) 0.036(11)
C59 0.040(9) 0.022(8) 0.039(9) -0.017(7) 0.004(7) 0.001(8)
C60 0.021(8) 0.037(9) 0.044(10) -0.002(8) 0.005(8) 0.008(7)
C61 0.022(10) 0.009(8) 0.077(14) 0.003(8) 0.012(10) -0.008(7)
C62 0.036(11) 0.005(8) 0.050(10) -0.001(7) 0.012(9) 0.004(7)
C63 0.020(11) 0.007(8) 0.071(13) -0.003(8) 0.000(9) -0.003(7)
C64 0.023(9) 0.021(9) 0.063(13) -0.003(8) 0.003(10) 0.008(7)
C65 0.052(13) 0.018(9) 0.026(11) 0.000(7) -0.010(10) 0.000(8)
C66 0.018(10) 0.042(10) 0.041(11) 0.009(8) -0.006(8) 0.001(7)
C67 0.029(10) 0.028(9) 0.048(11) 0.001(8) 0.018(9) 0.003(7)
C68 0.033(10) 0.026(9) 0.072(13) 0.009(9) 0.017(10) 0.011(7)
C69 0.054(11) 0.068(12) 0.065(12) 0.002(9) 0.032(10) 0.008(10)
C73 0.052(12) 0.025(9) 0.063(14) -0.021(9) 0.005(12) -0.015(9)
C74 0.085(13) 0.043(11) 0.035(12) -0.010(9) -0.001(11) 0.013(9)
C75 0.113(19) 0.053(13) 0.069(18) -0.006(11) 0.011(13) -0.001(13)
C76 0.13(2) 0.045(13) 0.054(15) -0.012(11) -0.027(16) -0.017(13)
C77 0.078(14) 0.041(11) 0.064(14) -0.011(11) -0.034(14) 0.003(10)
C78 0.064(14) 0.032(10) 0.074(16) -0.006(10) -0.019(11) -0.009(10)
C79 0.015(8) 0.039(10) 0.064(11) 0.006(8) -0.008(8) -0.002(7)
C80 0.036(10) 0.011(8) 0.075(12) 0.009(8) 0.024(9) 0.007(7)
C81 0.027(9) 0.006(9) 0.057(12) -0.002(9) -0.015(8) 0.005(6)
C82 0.048(10) 0.026(11) 0.038(11) -0.006(8) 0.009(8) -0.009(8)
C83 0.032(9) 0.028(11) 0.043(12) -0.020(10) 0.004(8) -0.007(7)
C84 0.028(9) 0.014(9) 0.055(12) -0.005(10) 0.002(8) -0.006(7)
C85 0.023(9) 0.009(10) 0.060(13) -0.003(9) 0.007(8) 0.001(7)
C86 0.031(9) 0.031(11) 0.036(10) 0.002(8) 0.004(7) 0.007(7)
C87 0.051(11) 0.023(11) 0.067(15) 0.004(11) 0.016(9) -0.016(8)
C88 0.146(18) 0.040(12) 0.040(13) -0.001(12) 0.006(12) -0.019(12)
C89 0.19(3) 0.069(18) 0.072(19) 0.006(14) -0.005(15) -0.021(17)
C90 0.19(3) 0.056(18) 0.08(2) -0.024(14) 0.031(18) -0.031(16)
C91 0.078(14) 0.052(14) 0.106(18) -0.049(16) 0.037(13) -0.015(11)
C92 0.065(12) 0.060(14) 0.079(15) -0.018(12) 0.031(10) -0.027(10)
C93 0.039(9) 0.006(9) 0.060(12) 0.004(8) 0.009(8) 0.007(7)
C94 0.018(8) 0.039(12) 0.061(12) 0.002(9) 0.004(8) 0.011(7)
C95 0.063(11) 0.035(10) 0.063(12) 0.000(10) 0.032(10) 0.005(9)
C96 0.062(11) 0.032(12) 0.088(14) 0.017(10) 0.050(10) -0.007(9)
C97 0.089(14) 0.025(12) 0.103(16) 0.001(10) 0.047(12) 0.004(10)
C98 0.049(10) 0.017(9) 0.089(14) -0.007(10) 0.024(10) -0.001(8)
C99 0.054(10) 0.032(10) 0.051(11) 0.004(9) 0.002(9) -0.002(8)
C100 0.047(10) 0.038(10) 0.062(12) 0.013(9) -0.008(9) -0.003(9)
C101 0.023(10) 0.008(8) 0.050(11) -0.003(8) -0.001(9) 0.013(7)
C102 0.028(10) 0.024(9) 0.037(10) 0.000(8) 0.003(8) 0.014(7)
C103 0.050(13) 0.016(9) 0.044(11) -0.010(8) 0.030(10) 0.006(8)
C104 0.057(13) 0.034(10) 0.037(10) -0.003(8) 0.013(10) 0.013(9)
C105 0.017(10) 0.033(9) 0.053(12) -0.015(9) 0.004(9) 0.006(8)
C106 0.036(10) 0.033(9) 0.045(10) 0.020(8) 0.014(9) -0.002(8)
C107 0.047(12) 0.019(9) 0.060(12) 0.012(8) 0.031(11) 0.012(8)
C108 0.043(12) 0.062(12) 0.080(14) -0.022(11) 0.032(11) -0.010(10)
C109 0.057(15) 0.097(16) 0.084(16) 0.007(13) 0.003(12) -0.028(12)
C110 0.061(14) 0.086(17) 0.13(2) 0.002(16) 0.046(17) -0.004(13)
C111 0.086(17) 0.069(14) 0.102(18) -0.015(13) 0.047(14) -0.012(12)
C112 0.060(14) 0.063(13) 0.095(16) 0.002(11) 0.033(12) -0.009(10)
C113 0.028(11) 0.058(13) 0.058(12) -0.019(10) 0.002(9) 0.009(10)
C114 0.096(16) 0.052(13) 0.074(14) 0.027(11) 0.032(13) 0.023(11)
C115 0.12(2) 0.067(15) 0.069(16) 0.032(12) 0.032(15) 0.057(16)
C116 0.061(16) 0.15(2) 0.048(14) 0.025(15) 0.005(12) 0.018(15)
C117 0.049(14) 0.13(2) 0.052(14) 0.014(13) 0.007(12) -0.002(12)
C118 0.041(12) 0.087(14) 0.054(13) 0.008(10) 0.018(11) 0.020(12)
C119 0.029(9) 0.028(9) 0.051(10) 0.000(8) 0.000(8) -0.006(8)
C120 0.016(8) 0.017(8) 0.067(11) -0.007(8) 0.011(8) 0.002(7)
C121 0.069(12) 0.010(9) 0.110(15) -0.015(9) 0.038(10) -0.017(8)
C122 0.057(11) 0.029(10) 0.047(11) 0.011(8) 0.022(9) -0.006(8)
C123 0.058(11) 0.041(12) 0.072(13) -0.009(9) 0.009(10) 0.002(9)
C124 0.061(11) 0.022(10) 0.073(12) -0.003(8) 0.000(9) -0.008(8)
C125 0.044(11) 0.044(10) 0.063(11) 0.007(8) 0.021(9) -0.006(8)
C126 0.066(13) 0.108(17) 0.033(11) 0.023(10) 0.013(10) 0.018(12)
C127 0.069(12) 0.052(13) 0.062(13) 0.006(10) -0.004(10) 0.009(10)
C128 0.023(10) 0.059(12) 0.104(14) -0.016(10) -0.018(9) -0.002(8)
O5 0.32(3) 0.15(2) 0.15(2) 0.006(17) -0.06(2) -0.02(2)
O6 0.31(3) 0.16(2) 0.17(2) 0.022(17) 0.03(2) -0.01(2)
C201 0.46(7) 0.30(5) 0.07(2) 0.04(3) 0.05(3) -0.16(4)
C202 0.34(6) 0.30(6) 0.17(4) -0.09(4) 0.05(4) -0.18(5)
C203 0.32(6) 0.10(3) 0.32(6) -0.09(4) 0.06(4) 0.03(3)
C204 0.46(7) 0.33(6) 0.21(4) 0.16(4) 0.17(5) -0.02(5)

loop_
_atom_type_symbol
_atom_type_description
_atom_type_scat_dispersion_real
_atom_type_scat_dispersion_imag
_atom_type_scat_source
C C 0.0033 0.0016 'International Tables Vol C Tables 4.2.6.8 and 6.1.1.4'
H H 0.0000 0.0000 'International Tables Vol C Tables 4.2.6.8 and 6.1.1.4'
N N 0.0061 0.0033 'International Tables Vol C Tables 4.2.6.8 and 6.1.1.4'
Mg Mg 0.0486 0.0363 'International Tables Vol C Tables 4.2.6.8 and 6.1.1.4'
O O 0.0106 0.0060 'International Tables Vol C Tables 4.2.6.8 and 6.1.1.4'
Mo Mo -1.6832 0.6857 'International Tables Vol C Tables 4.2.6.8 and 6.1.1.4'

loop_
_geom_angle_atom_site_label_1
_geom_angle_atom_site_label_2
_geom_angle_atom_site_label_3
_geom_angle
_geom_angle_site_symmetry_1
_geom_angle_site_symmetry_3
_geom_angle_publ_flag
N5 Mo1 N1 99.0(4) . . ?
N5 Mo1 N2 95.1(4) . . ?
N1 Mo1 N2 122.0(4) . . ?
N5 Mo1 N3 105.1(4) . . ?
N1 Mo1 N3 117.8(4) . . ?
N2 Mo1 N3 111.9(4) . . ?
N5 Mo1 N4 173.0(4) . . ?
N1 Mo1 N4 79.4(4) . . ?
N2 Mo1 N4 80.2(4) . . ?
N3 Mo1 N4 81.6(4) . . ?
N8 Mo2 N9 98.6(4) . . ?
N8 Mo2 N11 103.8(4) . . ?
N9 Mo2 N11 117.7(4) . . ?
N8 Mo2 N10 96.0(4) . . ?
N9 Mo2 N10 123.7(4) . . ?
N11 Mo2 N10 110.7(4) . . ?
N8 Mo2 N12 174.4(4) . . ?
N9 Mo2 N12 80.3(4) . . ?
N11 Mo2 N12 81.4(4) . . ?
N10 Mo2 N12 80.3(4) . . ?
O4 Mg1 O3 82.9(4) . . ?
O4 Mg1 O1 99.2(4) . . ?
O3 Mg1 O1 174.1(4) . . ?
O4 Mg1 O2 174.7(4) . . ?
O3 Mg1 O2 99.4(4) . . ?
O1 Mg1 O2 79.1(4) . . ?
O4 Mg1 N6 87.5(4) . . ?
O3 Mg1 N6 88.7(4) . . ?
O1 Mg1 N6 96.9(4) . . ?
O2 Mg1 N6 87.7(4) . . ?
O4 Mg1 N7 88.5(4) . . ?
O3 Mg1 N7 87.5(4) . . ?
O1 Mg1 N7 87.0(4) . . ?
O2 Mg1 N7 96.4(4) . . ?
N6 Mg1 N7 174.8(5) . . ?
O4 Mg1 C127 28.5(4) . . ?
O3 Mg1 C127 55.5(4) . . ?
O1 Mg1 C127 125.5(5) . . ?
O2 Mg1 C127 154.6(5) . . ?
N6 Mg1 C127 94.5(5) . . ?
N7 Mg1 C127 80.4(4) . . ?
O4 Mg1 C126 55.4(4) . . ?
O3 Mg1 C126 28.4(4) . . ?
O1 Mg1 C126 154.5(5) . . ?
O2 Mg1 C126 126.0(5) . . ?
N6 Mg1 C126 81.2(5) . . ?
N7 Mg1 C126 93.8(5) . . ?
C127 Mg1 C126 30.7(4) . . ?
C1 N1 C19 114.1(9) . . ?
C1 N1 Mo1 129.2(8) . . ?
C19 N1 Mo1 116.7(8) . . ?
C21 N2 C39 114.7(10) . . ?
C21 N2 Mo1 129.1(8) . . ?
C39 N2 Mo1 115.4(8) . . ?
C41 N3 C59 111.4(10) . . ?
C41 N3 Mo1 131.6(8) . . ?
C59 N3 Mo1 115.1(8) . . ?
C60 N4 C20 113.9(9) . . ?
C60 N4 C40 111.3(10) . . ?
C20 N4 C40 109.9(10) . . ?
C60 N4 Mo1 104.6(7) . . ?
C20 N4 Mo1 108.2(7) . . ?
C40 N4 Mo1 108.7(7) . . ?
N6 N5 Mo1 172.0(10) . . ?
N5 N6 Mg1 160.3(10) . . ?
N8 N7 Mg1 160.3(10) . . ?
N7 N8 Mo2 172.5(10) . . ?
C61 N9 C79 113.6(10) . . ?
C61 N9 Mo2 130.5(8) . . ?
C79 N9 Mo2 115.9(8) . . ?
C81 N10 C99 114.7(11) . . ?
C81 N10 Mo2 129.8(9) . . ?
C99 N10 Mo2 115.1(8) . . ?
C101 N11 C119 113.3(10) . . ?
C101 N11 Mo2 129.1(8) . . ?
C119 N11 Mo2 114.2(8) . . ?
C100 N12 C120 112.3(10) . . ?
C100 N12 C80 111.3(10) . . ?
C120 N12 C80 113.1(10) . . ?
C100 N12 Mo2 107.8(8) . . ?
C120 N12 Mo2 105.0(7) . . ?
C80 N12 Mo2 106.9(7) . . ?
C122 O1 C121 110.8(10) . . ?
C122 O1 Mg1 110.2(7) . . ?
C121 O1 Mg1 119.2(8) . . ?
C123 O2 C124 111.1(10) . . ?
C123 O2 Mg1 109.9(8) . . ?
C124 O2 Mg1 121.0(8) . . ?
C126 O3 C125 115.7(11) . . ?
C126 O3 Mg1 107.3(8) . . ?
C125 O3 Mg1 120.9(8) . . ?
C127 O4 C128 113.6(11) . . ?
C127 O4 Mg1 105.9(8) . . ?
C128 O4 Mg1 122.9(8) . . ?
C2 C1 C6 119.1(13) . . ?
C2 C1 N1 120.5(13) . . ?
C6 C1 N1 120.3(14) . . ?
C3 C2 C1 121.5(13) . . ?
C2 C3 C4 118.5(12) . . ?
C2 C3 C7 121.0(14) . . ?
C4 C3 C7 120.3(13) . . ?
C3 C4 C5 121.7(12) . . ?
C6 C5 C4 117.7(12) . . ?
C6 C5 C13 121.0(13) . . ?
C4 C5 C13 121.3(13) . . ?
C5 C6 C1 121.4(13) . . ?
C12 C7 C8 118.1(15) . . ?
C12 C7 C3 121.3(16) . . ?
C8 C7 C3 120.6(15) . . ?
C7 C8 C9 121.0(17) . . ?
C10 C9 C8 119.7(19) . . ?
C9 C10 C11 121.3(19) . . ?
C12 C11 C10 117.8(19) . . ?
C7 C12 C11 122.0(18) . . ?
C18 C13 C14 117.8(13) . . ?
C18 C13 C5 121.5(14) . . ?
C14 C13 C5 120.7(13) . . ?
C15 C14 C13 120.1(14) . . ?
C14 C15 C16 120.9(14) . . ?
C17 C16 C15 118.8(13) . . ?
C16 C17 C18 121.4(14) . . ?
C17 C18 C13 120.9(14) . . ?
N1 C19 C20 109.7(10) . . ?
N4 C20 C19 108.3(10) . . ?
C22 C21 C26 118.5(12) . . ?
C22 C21 N2 123.5(12) . . ?
C26 C21 N2 117.8(12) . . ?
C21 C22 C23 121.3(13) . . ?
C24 C23 C22 117.7(13) . . ?
C24 C23 C27 121.8(13) . . ?
C22 C23 C27 120.4(14) . . ?
C25 C24 C23 124.4(13) . . ?
C24 C25 C26 117.1(12) . . ?
C24 C25 C33 125.4(13) . . ?
C26 C25 C33 117.0(13) . . ?
C21 C26 C25 120.8(12) . . ?
C28 C27 C32 118.7(15) . . ?
C28 C27 C23 121.5(17) . . ?
C32 C27 C23 119.7(16) . . ?
C27 C28 C29 121.1(18) . . ?
C30 C29 C28 118.7(19) . . ?
C31 C30 C29 120(2) . . ?
C30 C31 C32 124(2) . . ?
C27 C32 C31 117.1(16) . . ?
C38 C33 C34 117.3(13) . . ?
C38 C33 C25 123.1(13) . . ?
C34 C33 C25 119.6(14) . . ?
C35 C34 C33 121.7(14) . . ?
C34 C35 C36 120.1(14) . . ?
C37 C36 C35 119.6(15) . . ?
C36 C37 C38 120.5(14) . . ?
C33 C38 C37 120.8(13) . . ?
N2 C39 C40 109.7(10) . . ?
N4 C40 C39 108.0(10) . . ?
N3 C41 C46 121.7(12) . . ?
N3 C41 C42 124.1(12) . . ?
C46 C41 C42 114.2(13) . . ?
C43 C42 C41 123.8(13) . . ?
C44 C43 C42 118.5(13) . . ?
C44 C43 C47 120.5(14) . . ?
C42 C43 C47 121.0(14) . . ?
C43 C44 C45 120.6(13) . . ?
C46 C45 C44 118.4(12) . . ?
C46 C45 C53 124.5(13) . . ?
C44 C45 C53 117.0(13) . . ?
C45 C46 C41 124.4(13) . . ?
C48 C47 C52 118.7(15) . . ?
C48 C47 C43 120.3(15) . . ?
C52 C47 C43 121.0(16) . . ?
C47 C48 C49 118.5(19) . . ?
C50 C49 C48 123(2) . . ?
C51 C50 C49 118(3) . . ?
C50 C51 C52 123(2) . . ?
C51 C52 C47 119.0(18) . . ?
C54 C53 C58 117.7(14) . . ?
C54 C53 C45 123.3(15) . . ?
C58 C53 C45 119.0(14) . . ?
C55 C54 C53 121.0(17) . . ?
C54 C55 C56 122.5(17) . . ?
C55 C56 C57 117.8(16) . . ?
C56 C57 C58 120.1(17) . . ?
C57 C58 C53 120.9(15) . . ?
N3 C59 C60 106.6(10) . . ?
N4 C60 C59 112.2(10) . . ?
C66 C61 C62 117.6(13) . . ?
C66 C61 N9 123.2(13) . . ?
C62 C61 N9 119.1(14) . . ?
C61 C62 C63 122.4(13) . . ?
C64 C63 C62 116.7(13) . . ?
C64 C63 C67 121.2(13) . . ?
C62 C63 C67 121.9(15) . . ?
C63 C64 C65 121.4(13) . . ?
C66 C65 C64 119.7(13) . . ?
C66 C65 C73 122.8(15) . . ?
C64 C65 C73 117.5(15) . . ?
C65 C66 C61 122.2(13) . . ?
C72 C67 C68 117.2(13) . . ?
C72 C67 C63 124.3(14) . . ?
C68 C67 C63 118.5(13) . . ?
C69 C68 C67 120.7(14) . . ?
C70 C69 C68 118.5(16) . . ?
C71 C70 C69 121.3(15) . . ?
C70 C71 C72 119.1(14) . . ?
C71 C72 C67 123.0(14) . . ?
C78 C73 C74 115.1(16) . . ?
C78 C73 C65 123.0(16) . . ?
C74 C73 C65 121.9(16) . . ?
C75 C74 C73 122.6(16) . . ?
C76 C75 C74 118.7(19) . . ?
C75 C76 C77 121.5(18) . . ?
C78 C77 C76 118.7(17) . . ?
C77 C78 C73 123.3(17) . . ?
C80 C79 N9 110.2(11) . . ?
C79 C80 N12 109.9(11) . . ?
C82 C81 C86 120.2(12) . . ?
C82 C81 N10 122.5(14) . . ?
C86 C81 N10 117.2(13) . . ?
C83 C82 C81 118.2(13) . . ?
C84 C83 C82 121.3(13) . . ?
C84 C83 C87 121.2(14) . . ?
C82 C83 C87 117.4(15) . . ?
C83 C84 C85 121.4(13) . . ?
C84 C85 C86 117.6(13) . . ?
C84 C85 C93 122.4(13) . . ?
C86 C85 C93 119.8(14) . . ?
C85 C86 C81 121.1(13) . . ?
C88 C87 C92 113.1(16) . . ?
C88 C87 C83 125.9(16) . . ?
C92 C87 C83 120.9(16) . . ?
C87 C88 C89 124.6(19) . . ?
C88 C89 C90 121(2) . . ?
C91 C90 C89 120(2) . . ?
C90 C91 C92 120(2) . . ?
C91 C92 C87 122.1(18) . . ?
C94 C93 C98 118.1(14) . . ?
C94 C93 C85 120.9(14) . . ?
C98 C93 C85 121.0(13) . . ?
C93 C94 C95 121.2(14) . . ?
C96 C95 C94 120.1(14) . . ?
C95 C96 C97 119.2(15) . . ?
C98 C97 C96 121.0(15) . . ?
C97 C98 C93 120.3(14) . . ?
N10 C99 C100 107.8(11) . . ?
N12 C100 C99 110.2(11) . . ?
C106 C101 C102 117.3(13) . . ?
C106 C101 N11 120.1(12) . . ?
C102 C101 N11 122.4(12) . . ?
C103 C102 C101 122.1(13) . . ?
C104 C103 C102 117.9(13) . . ?
C104 C103 C107 123.8(14) . . ?
C102 C103 C107 118.3(14) . . ?
C103 C104 C105 122.1(14) . . ?
C104 C105 C106 118.2(13) . . ?
C104 C105 C113 119.1(15) . . ?
C106 C105 C113 122.7(14) . . ?
C101 C106 C105 122.4(13) . . ?
C112 C107 C108 118.8(15) . . ?
C112 C107 C103 120.5(16) . . ?
C108 C107 C103 120.6(14) . . ?
C109 C108 C107 121.6(15) . . ?
C108 C109 C110 118.2(18) . . ?
C111 C110 C109 121.7(19) . . ?
C110 C111 C112 120.3(18) . . ?
C107 C112 C111 119.3(17) . . ?
C118 C113 C114 117.0(16) . . ?
C118 C113 C105 122.6(17) . . ?
C114 C113 C105 120.4(16) . . ?
C115 C114 C113 118.7(18) . . ?
C116 C115 C114 120.8(18) . . ?
C117 C116 C115 119.5(19) . . ?
C116 C117 C118 119.6(18) . . ?
C113 C118 C117 124.3(17) . . ?
N11 C119 C120 109.6(10) . . ?
N12 C120 C119 109.3(10) . . ?
O1 C122 C123 106.8(11) . . ?
O2 C123 C122 108.7(12) . . ?
O3 C126 C127 108.2(12) . . ?
O3 C126 Mg1 44.3(6) . . ?
C127 C126 Mg1 72.9(9) . . ?
O4 C127 C126 111.9(13) . . ?
O4 C127 Mg1 45.6(6) . . ?
C126 C127 Mg1 76.5(9) . . ?
C202 O5 C201 97(3) . . ?
C203 O6 C204 130(3) . . ?
O5 C201 C202 40.6(16) . . ?
O5 C202 C203 104(4) . . ?
O5 C202 C201 42.7(19) . . ?
C203 C202 C201 146(4) . . ?
O6 C203 C202 113(4) . . ?
C4B C5B C7B 97(3) . . ?
C3A C2A C1A 154(4) . . ?
C303 C301 C302 128(3) . . ?
C301 C302 C306 159(3) . . ?
C8B C7B C5B 113(4) . . ?
C8B C7B C3B 62(3) . . ?
C5B C7B C3B 75(2) . . ?
C7B C8B C6B 92(3) . . ?
C7B C8B C3B 78(3) . . ?
C6B C8B C3B 152(3) . . ?
C8B C3B C7B 39.3(18) . . ?
C1B C6B C8B 100(2) . . ?

loop_
_geom_bond_atom_site_label_1
_geom_bond_atom_site_label_2
_geom_bond_distance
_geom_bond_site_symmetry_2
_geom_bond_publ_flag
Mo1 N5 1.884(12) . ?
Mo1 N1 1.999(9) . ?
Mo1 N2 2.007(11) . ?
Mo1 N3 2.011(10) . ?
Mo1 N4 2.221(9) . ?
Mo2 N8 1.879(12) . ?
Mo2 N9 2.004(10) . ?
Mo2 N11 2.006(10) . ?
Mo2 N10 2.020(10) . ?
Mo2 N12 2.227(9) . ?
Mg1 O4 2.085(9) . ?
Mg1 O3 2.087(10) . ?
Mg1 O1 2.093(10) . ?
Mg1 O2 2.096(10) . ?
Mg1 N6 2.120(12) . ?
Mg1 N7 2.136(12) . ?
Mg1 C127 2.805(17) . ?
Mg1 C126 2.854(15) . ?
N1 C1 1.433(16) . ?
N1 C19 1.488(14) . ?
N2 C21 1.425(15) . ?
N2 C39 1.459(15) . ?
N3 C41 1.377(15) . ?
N3 C59 1.492(14) . ?
N4 C60 1.461(14) . ?
N4 C20 1.486(14) . ?
N4 C40 1.490(15) . ?
N5 N6 1.166(12) . ?
N7 N8 1.173(12) . ?
N9 C61 1.402(16) . ?
N9 C79 1.500(15) . ?
N10 C81 1.445(16) . ?
N10 C99 1.485(16) . ?
N11 C101 1.410(15) . ?
N11 C119 1.479(15) . ?
N12 C100 1.490(16) . ?
N12 C120 1.498(14) . ?
N12 C80 1.501(15) . ?
O1 C122 1.412(15) . ?
O1 C121 1.462(14) . ?
O2 C123 1.406(16) . ?
O2 C124 1.452(14) . ?
O3 C126 1.423(16) . ?
O3 C125 1.437(14) . ?
O4 C127 1.392(17) . ?
O4 C128 1.436(14) . ?
C1 C2 1.396(17) . ?
C1 C6 1.400(17) . ?
C2 C3 1.386(16) . ?
C3 C4 1.393(17) . ?
C3 C7 1.456(19) . ?
C4 C5 1.425(17) . ?
C5 C6 1.388(16) . ?
C5 C13 1.494(18) . ?
C7 C12 1.376(19) . ?
C7 C8 1.39(2) . ?
C8 C9 1.39(2) . ?
C9 C10 1.35(2) . ?
C10 C11 1.40(3) . ?
C11 C12 1.40(2) . ?
C13 C18 1.388(16) . ?
C13 C14 1.408(18) . ?
C14 C15 1.365(18) . ?
C15 C16 1.387(18) . ?
C16 C17 1.363(18) . ?
C17 C18 1.363(17) . ?
C19 C20 1.503(16) . ?
C21 C22 1.383(16) . ?
C21 C26 1.400(17) . ?
C22 C23 1.404(17) . ?
C23 C24 1.367(17) . ?
C23 C27 1.494(19) . ?
C24 C25 1.354(17) . ?
C25 C26 1.427(17) . ?
C25 C33 1.475(18) . ?
C27 C28 1.36(2) . ?
C27 C32 1.40(2) . ?
C28 C29 1.40(2) . ?
C29 C30 1.36(3) . ?
C30 C31 1.28(2) . ?
C31 C32 1.41(2) . ?
C33 C38 1.378(18) . ?
C33 C34 1.403(18) . ?
C34 C35 1.365(18) . ?
C35 C36 1.37(2) . ?
C36 C37 1.37(2) . ?
C37 C38 1.388(19) . ?
C39 C40 1.539(17) . ?
C41 C46 1.407(17) . ?
C41 C42 1.415(17) . ?
C42 C43 1.407(17) . ?
C43 C44 1.388(17) . ?
C43 C47 1.456(19) . ?
C44 C45 1.407(17) . ?
C45 C46 1.391(17) . ?
C45 C53 1.485(18) . ?
C47 C48 1.41(2) . ?
C47 C52 1.41(2) . ?
C48 C49 1.41(2) . ?
C49 C50 1.38(3) . ?
C50 C51 1.34(3) . ?
C51 C52 1.41(2) . ?
C53 C54 1.372(19) . ?
C53 C58 1.403(19) . ?
C54 C55 1.35(2) . ?
C55 C56 1.38(2) . ?
C56 C57 1.38(2) . ?
C57 C58 1.39(2) . ?
C59 C60 1.527(16) . ?
C61 C66 1.386(18) . ?
C61 C62 1.402(17) . ?
C62 C63 1.409(17) . ?
C63 C64 1.390(18) . ?
C63 C67 1.490(18) . ?
C64 C65 1.408(18) . ?
C65 C66 1.349(17) . ?
C65 C73 1.472(19) . ?
C67 C72 1.361(17) . ?
C67 C68 1.405(18) . ?
C68 C69 1.391(18) . ?
C69 C70 1.377(19) . ?
C70 C71 1.360(17) . ?
C71 C72 1.360(17) . ?
C73 C78 1.41(2) . ?
C73 C74 1.412(19) . ?
C74 C75 1.39(2) . ?
C75 C76 1.34(2) . ?
C76 C77 1.41(2) . ?
C77 C78 1.35(2) . ?
C79 C80 1.481(16) . ?
C81 C82 1.378(17) . ?
C81 C86 1.404(17) . ?
C82 C83 1.378(17) . ?
C83 C84 1.377(18) . ?
C83 C87 1.47(2) . ?
C84 C85 1.378(17) . ?
C85 C86 1.380(17) . ?
C85 C93 1.476(18) . ?
C87 C88 1.35(2) . ?
C87 C92 1.46(2) . ?
C88 C89 1.36(2) . ?
C89 C90 1.37(3) . ?
C90 C91 1.34(2) . ?
C91 C92 1.39(2) . ?
C93 C94 1.378(17) . ?
C93 C98 1.409(18) . ?
C94 C95 1.412(18) . ?
C95 C96 1.359(18) . ?
C96 C97 1.402(19) . ?
C97 C98 1.376(19) . ?
C99 C100 1.523(18) . ?
C101 C106 1.376(17) . ?
C101 C102 1.404(17) . ?
C102 C103 1.403(17) . ?
C103 C104 1.372(18) . ?
C103 C107 1.480(19) . ?
C104 C105 1.391(18) . ?
C105 C106 1.397(17) . ?
C105 C113 1.470(19) . ?
C107 C112 1.37(2) . ?
C107 C108 1.401(19) . ?
C108 C109 1.36(2) . ?
C109 C110 1.38(2) . ?
C110 C111 1.35(2) . ?
C111 C112 1.40(2) . ?
C113 C118 1.33(2) . ?
C113 C114 1.42(2) . ?
C114 C115 1.40(2) . ?
C115 C116 1.38(2) . ?
C116 C117 1.33(2) . ?
C117 C118 1.38(2) . ?
C119 C120 1.503(16) . ?
C122 C123 1.491(18) . ?
C126 C127 1.50(2) . ?
O5 C202 1.33(4) . ?
O5 C201 1.39(3) . ?
O6 C203 1.44(4) . ?
O6 C204 1.51(3) . ?
C201 C202 2.04(5) . ?
C202 C203 1.54(5) . ?
C1B C6B 1.33(3) . ?
C5B C4B 1.44(5) . ?
C5B C7B 1.49(4) . ?
C1A C2A 2.02(6) . ?
C2A C3A 1.60(6) . ?
C301 C303 1.52(5) . ?
C301 C302 1.55(4) . ?
C302 C306 1.78(5) . ?
C304 C305 1.69(5) . ?
C7B C8B 1.32(5) . ?
C7B C3B 2.03(6) . ?
C8B C6B 1.68(4) . ?
C8B C3B 1.84(6) . ?
C307 C308 2.02(7) . ?

loop_
_geom_torsion_atom_site_label_1
_geom_torsion_atom_site_label_2
_geom_torsion_atom_site_label_3
_geom_torsion_atom_site_label_4
_geom_torsion
_geom_torsion_site_symmetry_1
_geom_torsion_site_symmetry_2
_geom_torsion_site_symmetry_3
_geom_torsion_site_symmetry_4
_geom_torsion_publ_flag
N5 Mo1 N1 C1 -2.5(12) . . . . ?
N2 Mo1 N1 C1 -104.3(11) . . . . ?
N3 Mo1 N1 C1 109.9(11) . . . . ?
N4 Mo1 N1 C1 -175.6(12) . . . . ?
N5 Mo1 N1 C19 179.5(9) . . . . ?
N2 Mo1 N1 C19 77.7(9) . . . . ?
N3 Mo1 N1 C19 -68.1(10) . . . . ?
N4 Mo1 N1 C19 6.4(8) . . . . ?
N5 Mo1 N2 C21 29.8(11) . . . . ?
N1 Mo1 N2 C21 133.8(10) . . . . ?
N3 Mo1 N2 C21 -78.6(11) . . . . ?
N4 Mo1 N2 C21 -155.4(11) . . . . ?
N5 Mo1 N2 C39 -161.1(9) . . . . ?
N1 Mo1 N2 C39 -57.2(10) . . . . ?
N3 Mo1 N2 C39 90.5(9) . . . . ?
N4 Mo1 N2 C39 13.7(8) . . . . ?
N5 Mo1 N3 C41 -6.2(12) . . . . ?
N1 Mo1 N3 C41 -115.2(11) . . . . ?
N2 Mo1 N3 C41 95.7(11) . . . . ?
N4 Mo1 N3 C41 171.6(11) . . . . ?
N5 Mo1 N3 C59 -168.8(8) . . . . ?
N1 Mo1 N3 C59 82.2(9) . . . . ?
N2 Mo1 N3 C59 -66.9(9) . . . . ?
N4 Mo1 N3 C59 9.0(8) . . . . ?
N5 Mo1 N4 C60 180(100) . . . . ?
N1 Mo1 N4 C60 -102.8(8) . . . . ?
N2 Mo1 N4 C60 131.8(8) . . . . ?
N3 Mo1 N4 C60 17.7(7) . . . . ?
N5 Mo1 N4 C20 -58(4) . . . . ?
N1 Mo1 N4 C20 18.9(7) . . . . ?
N2 Mo1 N4 C20 -106.5(8) . . . . ?
N3 Mo1 N4 C20 139.4(8) . . . . ?
N5 Mo1 N4 C40 61(3) . . . . ?
N1 Mo1 N4 C40 138.2(8) . . . . ?
N2 Mo1 N4 C40 12.8(8) . . . . ?
N3 Mo1 N4 C40 -101.3(8) . . . . ?
N1 Mo1 N5 N6 -84(7) . . . . ?
N2 Mo1 N5 N6 39(7) . . . . ?
N3 Mo1 N5 N6 153(7) . . . . ?
N4 Mo1 N5 N6 -8(9) . . . . ?
Mo1 N5 N6 Mg1 -4(9) . . . . ?
O4 Mg1 N6 N5 -144(3) . . . . ?
O3 Mg1 N6 N5 134(3) . . . . ?
O1 Mg1 N6 N5 -45(3) . . . . ?
O2 Mg1 N6 N5 34(3) . . . . ?
N7 Mg1 N6 N5 177(4) . . . . ?
C127 Mg1 N6 N5 -171(3) . . . . ?
C126 Mg1 N6 N5 161(3) . . . . ?
O4 Mg1 N7 N8 132(3) . . . . ?
O3 Mg1 N7 N8 -145(3) . . . . ?
O1 Mg1 N7 N8 33(3) . . . . ?
O2 Mg1 N7 N8 -45(3) . . . . ?
N6 Mg1 N7 N8 172(4) . . . . ?
C127 Mg1 N7 N8 160(3) . . . . ?
C126 Mg1 N7 N8 -172(3) . . . . ?
Mg1 N7 N8 Mo2 -11(10) . . . . ?
N9 Mo2 N8 N7 -78(8) . . . . ?
N11 Mo2 N8 N7 161(8) . . . . ?
N10 Mo2 N8 N7 48(8) . . . . ?
N12 Mo2 N8 N7 0(11) . . . . ?
N8 Mo2 N9 C61 -3.3(13) . . . . ?
N11 Mo2 N9 C61 107.3(12) . . . . ?
N10 Mo2 N9 C61 -106.4(12) . . . . ?
N12 Mo2 N9 C61 -177.8(13) . . . . ?
N8 Mo2 N9 C79 -179.8(9) . . . . ?
N11 Mo2 N9 C79 -69.1(10) . . . . ?
N10 Mo2 N9 C79 77.1(10) . . . . ?
N12 Mo2 N9 C79 5.8(9) . . . . ?
N8 Mo2 N10 C81 27.7(11) . . . . ?
N9 Mo2 N10 C81 132.2(10) . . . . ?
N11 Mo2 N10 C81 -79.6(11) . . . . ?
N12 Mo2 N10 C81 -156.5(11) . . . . ?
N8 Mo2 N10 C99 -160.0(9) . . . . ?
N9 Mo2 N10 C99 -55.5(10) . . . . ?
N11 Mo2 N10 C99 92.8(9) . . . . ?
N12 Mo2 N10 C99 15.9(9) . . . . ?
N8 Mo2 N11 C101 -11.9(11) . . . . ?
N9 Mo2 N11 C101 -119.6(11) . . . . ?
N10 Mo2 N11 C101 90.1(11) . . . . ?
N12 Mo2 N11 C101 166.2(11) . . . . ?
N8 Mo2 N11 C119 -169.5(8) . . . . ?
N9 Mo2 N11 C119 82.8(9) . . . . ?
N10 Mo2 N11 C119 -67.5(9) . . . . ?
N12 Mo2 N11 C119 8.6(8) . . . . ?
N8 Mo2 N12 C100 59(5) . . . . ?
N9 Mo2 N12 C100 137.8(9) . . . . ?
N11 Mo2 N12 C100 -102.0(9) . . . . ?
N10 Mo2 N12 C100 10.9(8) . . . . ?
N8 Mo2 N12 C120 179(100) . . . . ?
N9 Mo2 N12 C120 -102.3(8) . . . . ?
N11 Mo2 N12 C120 18.0(7) . . . . ?
N10 Mo2 N12 C120 130.9(8) . . . . ?
N8 Mo2 N12 C80 -61(5) . . . . ?
N9 Mo2 N12 C80 18.1(8) . . . . ?
N11 Mo2 N12 C80 138.3(8) . . . . ?
N10 Mo2 N12 C80 -108.8(8) . . . . ?
O4 Mg1 O1 C122 -167.9(8) . . . . ?
O3 Mg1 O1 C122 -58(4) . . . . ?
O2 Mg1 O1 C122 17.2(8) . . . . ?
N6 Mg1 O1 C122 103.5(8) . . . . ?
N7 Mg1 O1 C122 -80.0(8) . . . . ?
C127 Mg1 O1 C122 -155.9(8) . . . . ?
C126 Mg1 O1 C122 -172.4(11) . . . . ?
O4 Mg1 O1 C121 -38.3(9) . . . . ?
O3 Mg1 O1 C121 72(4) . . . . ?
O2 Mg1 O1 C121 146.8(9) . . . . ?
N6 Mg1 O1 C121 -126.9(9) . . . . ?
N7 Mg1 O1 C121 49.7(9) . . . . ?
C127 Mg1 O1 C121 -26.2(11) . . . . ?
C126 Mg1 O1 C121 -42.8(15) . . . . ?
O4 Mg1 O2 C123 -58(5) . . . . ?
O3 Mg1 O2 C123 -172.1(8) . . . . ?
O1 Mg1 O2 C123 13.6(8) . . . . ?
N6 Mg1 O2 C123 -83.8(8) . . . . ?
N7 Mg1 O2 C123 99.3(9) . . . . ?
C127 Mg1 O2 C123 -179.7(11) . . . . ?
C126 Mg1 O2 C123 -161.3(8) . . . . ?
O4 Mg1 O2 C124 74(5) . . . . ?
O3 Mg1 O2 C124 -40.5(10) . . . . ?
O1 Mg1 O2 C124 145.2(9) . . . . ?
N6 Mg1 O2 C124 47.7(9) . . . . ?
N7 Mg1 O2 C124 -129.1(9) . . . . ?
C127 Mg1 O2 C124 -48.1(15) . . . . ?
C126 Mg1 O2 C124 -29.7(11) . . . . ?
O4 Mg1 O3 C126 -13.8(9) . . . . ?
O1 Mg1 O3 C126 -124(4) . . . . ?
O2 Mg1 O3 C126 161.4(9) . . . . ?
N6 Mg1 O3 C126 73.9(9) . . . . ?
N7 Mg1 O3 C126 -102.6(9) . . . . ?
C127 Mg1 O3 C126 -22.6(9) . . . . ?
O4 Mg1 O3 C125 122.0(9) . . . . ?
O1 Mg1 O3 C125 11(5) . . . . ?
O2 Mg1 O3 C125 -62.9(9) . . . . ?
N6 Mg1 O3 C125 -150.3(9) . . . . ?
N7 Mg1 O3 C125 33.2(9) . . . . ?
C127 Mg1 O3 C125 113.2(10) . . . . ?
C126 Mg1 O3 C125 135.8(14) . . . . ?
O3 Mg1 O4 C127 -15.2(8) . . . . ?
O1 Mg1 O4 C127 159.2(8) . . . . ?
O2 Mg1 O4 C127 -130(5) . . . . ?
N6 Mg1 O4 C127 -104.2(9) . . . . ?
N7 Mg1 O4 C127 72.4(9) . . . . ?
C126 Mg1 O4 C127 -23.2(8) . . . . ?
O3 Mg1 O4 C128 117.6(10) . . . . ?
O1 Mg1 O4 C128 -68.0(10) . . . . ?
O2 Mg1 O4 C128 2(5) . . . . ?
N6 Mg1 O4 C128 28.6(10) . . . . ?
N7 Mg1 O4 C128 -154.7(10) . . . . ?
C127 Mg1 O4 C128 132.8(14) . . . . ?
C126 Mg1 O4 C128 109.6(11) . . . . ?
C19 N1 C1 C2 124.0(12) . . . . ?
Mo1 N1 C1 C2 -54.0(16) . . . . ?
C19 N1 C1 C6 -56.7(15) . . . . ?
Mo1 N1 C1 C6 125.2(11) . . . . ?
C6 C1 C2 C3 -1.4(18) . . . . ?
N1 C1 C2 C3 177.9(11) . . . . ?
C1 C2 C3 C4 1.1(18) . . . . ?
C1 C2 C3 C7 176.5(12) . . . . ?
C2 C3 C4 C5 -1.9(18) . . . . ?
C7 C3 C4 C5 -177.4(12) . . . . ?
C3 C4 C5 C6 3.1(17) . . . . ?
C3 C4 C5 C13 -173.9(11) . . . . ?
C4 C5 C6 C1 -3.4(17) . . . . ?
C13 C5 C6 C1 173.6(11) . . . . ?
C2 C1 C6 C5 2.7(18) . . . . ?
N1 C1 C6 C5 -176.6(10) . . . . ?
C2 C3 C7 C12 -29.0(19) . . . . ?
C4 C3 C7 C12 146.3(13) . . . . ?
C2 C3 C7 C8 150.9(13) . . . . ?
C4 C3 C7 C8 -33.8(19) . . . . ?
C12 C7 C8 C9 -1(2) . . . . ?
C3 C7 C8 C9 179.1(13) . . . . ?
C7 C8 C9 C10 1(3) . . . . ?
C8 C9 C10 C11 -1(3) . . . . ?
C9 C10 C11 C12 1(3) . . . . ?
C8 C7 C12 C11 1(2) . . . . ?
C3 C7 C12 C11 -179.2(15) . . . . ?
C10 C11 C12 C7 -1(3) . . . . ?
C6 C5 C13 C18 149.0(12) . . . . ?
C4 C5 C13 C18 -34.1(17) . . . . ?
C6 C5 C13 C14 -33.4(17) . . . . ?
C4 C5 C13 C14 143.5(13) . . . . ?
C18 C13 C14 C15 3.2(19) . . . . ?
C5 C13 C14 C15 -174.4(12) . . . . ?
C13 C14 C15 C16 -4(2) . . . . ?
C14 C15 C16 C17 4(2) . . . . ?
C15 C16 C17 C18 -3(2) . . . . ?
C16 C17 C18 C13 1.7(19) . . . . ?
C14 C13 C18 C17 -1.9(18) . . . . ?
C5 C13 C18 C17 175.8(11) . . . . ?
C1 N1 C19 C20 151.0(11) . . . . ?
Mo1 N1 C19 C20 -30.7(13) . . . . ?
C60 N4 C20 C19 76.1(12) . . . . ?
C40 N4 C20 C19 -158.2(10) . . . . ?
Mo1 N4 C20 C19 -39.7(11) . . . . ?
N1 C19 C20 N4 45.9(13) . . . . ?
C39 N2 C21 C22 36.2(16) . . . . ?
Mo1 N2 C21 C22 -154.6(10) . . . . ?
C39 N2 C21 C26 -139.5(11) . . . . ?
Mo1 N2 C21 C26 29.7(16) . . . . ?
C26 C21 C22 C23 1.4(18) . . . . ?
N2 C21 C22 C23 -174.3(11) . . . . ?
C21 C22 C23 C24 2.9(18) . . . . ?
C21 C22 C23 C27 179.2(12) . . . . ?
C22 C23 C24 C25 -5.2(19) . . . . ?
C27 C23 C24 C25 178.6(12) . . . . ?
C23 C24 C25 C26 2.9(19) . . . . ?
C23 C24 C25 C33 174.4(12) . . . . ?
C22 C21 C26 C25 -3.7(17) . . . . ?
N2 C21 C26 C25 172.2(10) . . . . ?
C24 C25 C26 C21 1.7(17) . . . . ?
C33 C25 C26 C21 -170.5(11) . . . . ?
C24 C23 C27 C28 135.7(15) . . . . ?
C22 C23 C27 C28 -40.5(19) . . . . ?
C24 C23 C27 C32 -41.3(19) . . . . ?
C22 C23 C27 C32 142.6(14) . . . . ?
C32 C27 C28 C29 -1(3) . . . . ?
C23 C27 C28 C29 -178.0(16) . . . . ?
C27 C28 C29 C30 -3(3) . . . . ?
C28 C29 C30 C31 7(3) . . . . ?
C29 C30 C31 C32 -6(3) . . . . ?
C28 C27 C32 C31 2(2) . . . . ?
C23 C27 C32 C31 178.9(13) . . . . ?
C30 C31 C32 C27 2(3) . . . . ?
C24 C25 C33 C38 -151.5(13) . . . . ?
C26 C25 C33 C38 20.0(18) . . . . ?
C24 C25 C33 C34 29.0(19) . . . . ?
C26 C25 C33 C34 -159.5(12) . . . . ?
C38 C33 C34 C35 3(2) . . . . ?
C25 C33 C34 C35 -177.8(12) . . . . ?
C33 C34 C35 C36 -3(2) . . . . ?
C34 C35 C36 C37 3(3) . . . . ?
C35 C36 C37 C38 -3(3) . . . . ?
C34 C33 C38 C37 -2(2) . . . . ?
C25 C33 C38 C37 178.0(14) . . . . ?
C36 C37 C38 C33 3(3) . . . . ?
C21 N2 C39 C40 133.4(11) . . . . ?
Mo1 N2 C39 C40 -37.3(12) . . . . ?
C60 N4 C40 C39 -149.3(10) . . . . ?
C20 N4 C40 C39 83.6(12) . . . . ?
Mo1 N4 C40 C39 -34.6(12) . . . . ?
N2 C39 C40 N4 46.9(13) . . . . ?
C59 N3 C41 C46 -160.2(11) . . . . ?
Mo1 N3 C41 C46 36.8(17) . . . . ?
C59 N3 C41 C42 18.7(16) . . . . ?
Mo1 N3 C41 C42 -144.4(10) . . . . ?
N3 C41 C42 C43 -175.3(12) . . . . ?
C46 C41 C42 C43 3.6(18) . . . . ?
C41 C42 C43 C44 -2(2) . . . . ?
C41 C42 C43 C47 177.1(13) . . . . ?
C42 C43 C44 C45 -1.5(19) . . . . ?
C47 C43 C44 C45 179.5(12) . . . . ?
C43 C44 C45 C46 2.8(18) . . . . ?
C43 C44 C45 C53 -178.1(12) . . . . ?
C44 C45 C46 C41 -0.9(18) . . . . ?
C53 C45 C46 C41 -179.9(12) . . . . ?
N3 C41 C46 C45 176.8(11) . . . . ?
C42 C41 C46 C45 -2.1(18) . . . . ?
C44 C43 C47 C48 -126.2(15) . . . . ?
C42 C43 C47 C48 54.9(19) . . . . ?
C44 C43 C47 C52 52.3(19) . . . . ?
C42 C43 C47 C52 -126.6(15) . . . . ?
C52 C47 C48 C49 2(2) . . . . ?
C43 C47 C48 C49 -179.3(15) . . . . ?
C47 C48 C49 C50 -2(3) . . . . ?
C48 C49 C50 C51 2(4) . . . . ?
C49 C50 C51 C52 -2(4) . . . . ?
C50 C51 C52 C47 2(3) . . . . ?
C48 C47 C52 C51 -2(2) . . . . ?
C43 C47 C52 C51 179.3(14) . . . . ?
C46 C45 C53 C54 -142.6(14) . . . . ?
C44 C45 C53 C54 38.4(19) . . . . ?
C46 C45 C53 C58 34.9(19) . . . . ?
C44 C45 C53 C58 -144.1(12) . . . . ?
C58 C53 C54 C55 2(2) . . . . ?
C45 C53 C54 C55 179.1(14) . . . . ?
C53 C54 C55 C56 1(3) . . . . ?
C54 C55 C56 C57 -3(3) . . . . ?
C55 C56 C57 C58 2(2) . . . . ?
C56 C57 C58 C53 1(2) . . . . ?
C54 C53 C58 C57 -2(2) . . . . ?
C45 C53 C58 C57 -180.0(13) . . . . ?
C41 N3 C59 C60 161.1(11) . . . . ?
Mo1 N3 C59 C60 -32.8(12) . . . . ?
C20 N4 C60 C59 -159.4(10) . . . . ?
C40 N4 C60 C59 75.7(13) . . . . ?
Mo1 N4 C60 C59 -41.4(11) . . . . ?
N3 C59 C60 N4 50.0(14) . . . . ?
C79 N9 C61 C66 125.3(13) . . . . ?
Mo2 N9 C61 C66 -51.3(18) . . . . ?
C79 N9 C61 C62 -58.4(15) . . . . ?
Mo2 N9 C61 C62 125.1(11) . . . . ?
C66 C61 C62 C63 -0.2(18) . . . . ?
N9 C61 C62 C63 -176.8(11) . . . . ?
C61 C62 C63 C64 -0.8(18) . . . . ?
C61 C62 C63 C67 174.8(11) . . . . ?
C62 C63 C64 C65 0.6(18) . . . . ?
C67 C63 C64 C65 -174.9(11) . . . . ?
C63 C64 C65 C66 0.5(19) . . . . ?
C63 C64 C65 C73 -176.8(11) . . . . ?
C64 C65 C66 C61 -2(2) . . . . ?
C73 C65 C66 C61 175.6(12) . . . . ?
C62 C61 C66 C65 1.4(19) . . . . ?
N9 C61 C66 C65 177.9(12) . . . . ?
C64 C63 C67 C72 -35.8(19) . . . . ?
C62 C63 C67 C72 148.9(13) . . . . ?
C64 C63 C67 C68 143.8(13) . . . . ?
C62 C63 C67 C68 -31.5(17) . . . . ?
C72 C67 C68 C69 1.7(19) . . . . ?
C63 C67 C68 C69 -178.0(12) . . . . ?
C67 C68 C69 C70 -1(2) . . . . ?
C68 C69 C70 C71 3(2) . . . . ?
C69 C70 C71 C72 -4(2) . . . . ?
C70 C71 C72 C67 5(2) . . . . ?
C68 C67 C72 C71 -3(2) . . . . ?
C63 C67 C72 C71 176.3(13) . . . . ?
C66 C65 C73 C78 150.4(14) . . . . ?
C64 C65 C73 C78 -32.4(18) . . . . ?
C66 C65 C73 C74 -30(2) . . . . ?
C64 C65 C73 C74 147.5(13) . . . . ?
C78 C73 C74 C75 0(2) . . . . ?
C65 C73 C74 C75 -179.8(14) . . . . ?
C73 C74 C75 C76 1(2) . . . . ?
C74 C75 C76 C77 -2(3) . . . . ?
C75 C76 C77 C78 2(3) . . . . ?
C76 C77 C78 C73 -2(2) . . . . ?
C74 C73 C78 C77 1(2) . . . . ?
C65 C73 C78 C77 -179.6(13) . . . . ?
C61 N9 C79 C80 153.4(12) . . . . ?
Mo2 N9 C79 C80 -29.5(14) . . . . ?
N9 C79 C80 N12 45.1(14) . . . . ?
C100 N12 C80 C79 -156.3(11) . . . . ?
C120 N12 C80 C79 76.2(13) . . . . ?
Mo2 N12 C80 C79 -38.9(12) . . . . ?
C99 N10 C81 C82 33.4(17) . . . . ?
Mo2 N10 C81 C82 -154.3(10) . . . . ?
C99 N10 C81 C86 -143.2(11) . . . . ?
Mo2 N10 C81 C86 29.1(16) . . . . ?
C86 C81 C82 C83 1.9(18) . . . . ?
N10 C81 C82 C83 -174.6(11) . . . . ?
C81 C82 C83 C84 -0.4(19) . . . . ?
C81 C82 C83 C87 177.4(12) . . . . ?
C82 C83 C84 C85 0(2) . . . . ?
C87 C83 C84 C85 -177.4(12) . . . . ?
C83 C84 C85 C86 -1.8(19) . . . . ?
C83 C84 C85 C93 172.9(12) . . . . ?
C84 C85 C86 C81 3.3(18) . . . . ?
C93 C85 C86 C81 -171.6(11) . . . . ?
C82 C81 C86 C85 -3.4(18) . . . . ?
N10 C81 C86 C85 173.2(11) . . . . ?
C84 C83 C87 C88 136.6(16) . . . . ?
C82 C83 C87 C88 -41(2) . . . . ?
C84 C83 C87 C92 -40.3(19) . . . . ?
C82 C83 C87 C92 141.9(13) . . . . ?
C92 C87 C88 C89 -2(3) . . . . ?
C83 C87 C88 C89 -179.3(17) . . . . ?
C87 C88 C89 C90 1(3) . . . . ?
C88 C89 C90 C91 1(4) . . . . ?
C89 C90 C91 C92 -1(3) . . . . ?
C90 C91 C92 C87 0(3) . . . . ?
C88 C87 C92 C91 2(2) . . . . ?
C83 C87 C92 C91 178.8(14) . . . . ?
C84 C85 C93 C94 28.5(19) . . . . ?
C86 C85 C93 C94 -156.9(12) . . . . ?
C84 C85 C93 C98 -153.9(13) . . . . ?
C86 C85 C93 C98 20.8(19) . . . . ?
C98 C93 C94 C95 4(2) . . . . ?
C85 C93 C94 C95 -178.8(12) . . . . ?
C93 C94 C95 C96 -3(2) . . . . ?
C94 C95 C96 C97 1(2) . . . . ?
C95 C96 C97 C98 0(2) . . . . ?
C96 C97 C98 C93 1(2) . . . . ?
C94 C93 C98 C97 -3(2) . . . . ?
C85 C93 C98 C97 179.7(13) . . . . ?
C81 N10 C99 C100 134.4(12) . . . . ?
Mo2 N10 C99 C100 -39.2(13) . . . . ?
C120 N12 C100 C99 -149.9(11) . . . . ?
C80 N12 C100 C99 82.2(13) . . . . ?
Mo2 N12 C100 C99 -34.7(12) . . . . ?
N10 C99 C100 N12 48.0(14) . . . . ?
C119 N11 C101 C106 -154.7(11) . . . . ?
Mo2 N11 C101 C106 47.5(16) . . . . ?
C119 N11 C101 C102 20.0(16) . . . . ?
Mo2 N11 C101 C102 -137.8(10) . . . . ?
C106 C101 C102 C103 -0.1(18) . . . . ?
N11 C101 C102 C103 -175.0(11) . . . . ?
C101 C102 C103 C104 1.4(18) . . . . ?
C101 C102 C103 C107 -177.5(12) . . . . ?
C102 C103 C104 C105 -1.8(19) . . . . ?
C107 C103 C104 C105 176.9(13) . . . . ?
C103 C104 C105 C106 1.0(19) . . . . ?
C103 C104 C105 C113 -179.8(12) . . . . ?
C102 C101 C106 C105 -0.8(19) . . . . ?
N11 C101 C106 C105 174.3(12) . . . . ?
C104 C105 C106 C101 0(2) . . . . ?
C113 C105 C106 C101 -178.8(12) . . . . ?
C104 C103 C107 C112 56.6(19) . . . . ?
C102 C103 C107 C112 -124.6(15) . . . . ?
C104 C103 C107 C108 -124.4(16) . . . . ?
C102 C103 C107 C108 54.4(17) . . . . ?
C112 C107 C108 C109 -1(2) . . . . ?
C103 C107 C108 C109 179.6(15) . . . . ?
C107 C108 C109 C110 0(3) . . . . ?
C108 C109 C110 C111 0(3) . . . . ?
C109 C110 C111 C112 1(3) . . . . ?
C108 C107 C112 C111 2(2) . . . . ?
C103 C107 C112 C111 -179.0(14) . . . . ?
C110 C111 C112 C107 -2(3) . . . . ?
C104 C105 C113 C118 -146.8(14) . . . . ?
C106 C105 C113 C118 32(2) . . . . ?
C104 C105 C113 C114 32.0(19) . . . . ?
C106 C105 C113 C114 -148.9(14) . . . . ?
C118 C113 C114 C115 3(2) . . . . ?
C105 C113 C114 C115 -175.9(14) . . . . ?
C113 C114 C115 C116 -2(3) . . . . ?
C114 C115 C116 C117 0(3) . . . . ?
C115 C116 C117 C118 2(3) . . . . ?
C114 C113 C118 C117 -2(2) . . . . ?
C105 C113 C118 C117 177.2(14) . . . . ?
C116 C117 C118 C113 -1(3) . . . . ?
C101 N11 C119 C120 164.5(10) . . . . ?
Mo2 N11 C119 C120 -34.2(12) . . . . ?
C100 N12 C120 C119 76.1(13) . . . . ?
C80 N12 C120 C119 -157.0(10) . . . . ?
Mo2 N12 C120 C119 -40.8(11) . . . . ?
N11 C119 C120 N12 50.4(13) . . . . ?
C121 O1 C122 C123 -177.0(11) . . . . ?
Mg1 O1 C122 C123 -42.9(12) . . . . ?
C124 O2 C123 C122 -177.3(11) . . . . ?
Mg1 O2 C123 C122 -40.7(13) . . . . ?
O1 C122 C123 O2 55.9(14) . . . . ?
C125 O3 C126 C127 -99.8(14) . . . . ?
Mg1 O3 C126 C127 38.6(14) . . . . ?
C125 O3 C126 Mg1 -138.4(12) . . . . ?
O4 Mg1 C126 O3 163.3(11) . . . . ?
O1 Mg1 C126 O3 168.7(9) . . . . ?
O2 Mg1 C126 O3 -23.0(11) . . . . ?
N6 Mg1 C126 O3 -103.7(9) . . . . ?
N7 Mg1 C126 O3 77.8(9) . . . . ?
C127 Mg1 C126 O3 141.7(14) . . . . ?
O4 Mg1 C126 C127 21.6(8) . . . . ?
O3 Mg1 C126 C127 -141.7(14) . . . . ?
O1 Mg1 C126 C127 27.0(16) . . . . ?
O2 Mg1 C126 C127 -164.6(8) . . . . ?
N6 Mg1 C126 C127 114.7(9) . . . . ?
N7 Mg1 C126 C127 -63.9(9) . . . . ?
C128 O4 C127 C126 -96.0(14) . . . . ?
Mg1 O4 C127 C126 41.8(14) . . . . ?
C128 O4 C127 Mg1 -137.7(11) . . . . ?
O3 C126 C127 O4 -56.4(16) . . . . ?
Mg1 C126 C127 O4 -29.3(10) . . . . ?
O3 C126 C127 Mg1 -27.1(9) . . . . ?
O3 Mg1 C127 O4 161.5(10) . . . . ?
O1 Mg1 C127 O4 -25.5(10) . . . . ?
O2 Mg1 C127 O4 170.6(9) . . . . ?
N6 Mg1 C127 O4 76.3(8) . . . . ?
N7 Mg1 C127 O4 -104.8(9) . . . . ?
C126 Mg1 C127 O4 140.6(14) . . . . ?
O4 Mg1 C127 C126 -140.6(14) . . . . ?
O3 Mg1 C127 C126 21.0(8) . . . . ?
O1 Mg1 C127 C126 -166.1(8) . . . . ?
O2 Mg1 C127 C126 30.0(15) . . . . ?
N6 Mg1 C127 C126 -64.3(9) . . . . ?
N7 Mg1 C127 C126 114.6(9) . . . . ?
C201 O5 C202 C203 -175(3) . . . . ?
O5 C201 C202 C203 9(6) . . . . ?
C204 O6 C203 C202 -178(4) . . . . ?
O5 C202 C203 O6 -82(5) . . . . ?
C201 C202 C203 O6 -89(7) . . . . ?
C303 C301 C302 C306 154(8) . . . . ?
C4B C5B C7B C8B -97(4) . . . . ?
C4B C5B C7B C3B -147(3) . . . . ?
C5B C7B C8B C6B 96(3) . . . . ?
C3B C7B C8B C6B 154(3) . . . . ?
C5B C7B C8B C3B -57(4) . . . . ?
C6B C8B C3B C7B -71(7) . . . . ?
C5B C7B C3B C8B 127(4) . . . . ?
C7B C8B C6B C1B -171(3) . . . . ?
C3B C8B C6B C1B -103(8) . . . . ?
